data_4514576
loop_
_publ_author_name
'Zhang, Ying'
'Meng, Xiao-Qing'
'Ding, Hao-Jing'
'Wang, Xi'
'Yu, Mei-Hui'
'Zhang, Shu-Ming'
'Chang, Ze'
'Bu, Xian-He'

_publ_section_title
;
 Rational Construction of Breathing Metal-Organic Frameworks through
 Synergy of a Stretchy Ligand and Highly Variable \p-\p Interaction.
;
_journal_issue 23
_journal_name_full 'ACS applied materials &amp; interfaces'
_journal_page_first 20995
_journal_page_last 21003
_journal_paper_doi 10.1021/acsami.9b04759
_journal_volume 11
_journal_year 2019
_chemical_formula_moiety 'C128 H80 Cd4 N32 O16'
_chemical_formula_sum 'C128 H80 Cd4 N32 O16'
_chemical_formula_weight 2771.84
_space_group_crystal_system triclinic
_space_group_IT_number 2
_space_group_name_Hall '-P 1'
_space_group_name_H-M_alt 'P -1'
_symmetry_space_group_name_Hall '-P 1'
_symmetry_space_group_name_H-M 'P -1'
_atom_sites_solution_hydrogens geom
_audit_creation_date 2019-04-19
_audit_creation_method
;
Olex2 1.2
(compiled 2018.05.29 svn.r3508 for OlexSys, GUI svn.r5506)
;
_cell_angle_alpha 82.8120(10)
_cell_angle_beta 82.5980(10)
_cell_angle_gamma 68.3390(10)
_cell_formula_units_Z 2
_cell_length_a 18.4591(2)
_cell_length_b 20.0087(3)
_cell_length_c 21.7899(3)
_cell_measurement_reflns_used 39661
_cell_measurement_temperature 298.00(10)
_cell_measurement_theta_max 73.9940
_cell_measurement_theta_min 3.7420
_cell_volume 7390.98(18)
_computing_cell_refinement 'CrysAlisPro 1.171.39.33c (Rigaku OD, 2017)'
_computing_data_collection 'CrysAlisPro 1.171.39.33c (Rigaku OD, 2017)'
_computing_data_reduction 'CrysAlisPro 1.171.39.33c (Rigaku OD, 2017)'
_computing_molecular_graphics 'Olex2 (Dolomanov et al., 2009)'
_computing_publication_material 'Olex2 (Dolomanov et al., 2009)'
_computing_structure_refinement 'ShelXL (Sheldrick, 2015)'
_computing_structure_solution 'SHELXT 2014/5 (Sheldrick, 2014)'
_diffrn_ambient_environment air
_diffrn_ambient_temperature 298.00(10)
_diffrn_detector 'CCD plate'
_diffrn_measured_fraction_theta_full 0.995
_diffrn_measured_fraction_theta_max 0.964
_diffrn_measurement_details
;
List of Runs (angles in degrees, time in seconds):

  # Type    Start    End  Width  t~exp~   \w     \q     \k     \f   Frames
--------------------------------------------------------------------------
  1  \w    -84.00  -1.00   0.50    0.50    --    0.00 -62.00  55.00  166
  2  \w    -88.00  30.00   0.50    0.50    --    0.00 -57.00 120.00  236
  3  \w    -89.00 -21.00   0.50    0.50    --    0.00 -38.00 -90.00  136
  4  \w    -88.00 -25.00   0.50    0.50    --    0.00 -57.00-150.00  126
  5  \w     78.00 131.00   0.50    0.68    --   95.80 -30.00 150.00  106
  6  \w      7.00 119.00   0.50    0.68    --   95.80 -45.00  60.00  224
  7  \w     80.00 107.00   0.50    0.68    --   95.80 -82.00 120.00   54
  8  \w     60.00 184.00   0.50    0.68    --   95.80  30.00  60.00  248
  9  \w     14.00  39.00   0.50    0.68    --   95.80 -30.00 150.00   50
 10  \w     11.00 106.00   0.50    0.68    --   95.80 -82.00-150.00  190
 11  \w     53.00 132.00   0.50    0.68    --   95.80 -82.00  30.00  158
 12  \w     71.00 105.00   0.50    0.68    --   95.80 -82.00  90.00   68
 13  \w     64.00  93.00   0.50    0.68    --   95.80  30.00 120.00   58
 14  \w    108.00 184.00   0.50    0.68    --   95.80  30.00 120.00  152
 15  \w      7.00  32.00   0.50    0.68    --   95.80 -82.00  60.00   50
 16  \w     97.00 148.00   0.50    0.68    --   95.80  77.00  90.00  102
 17  \w     80.00 132.00   0.50    0.68    --   95.80 -82.00 -60.00  104
 18  \w     94.00 129.00   0.50    0.68    --   95.80 -82.00  60.00   70
 19  \w     14.00  47.00   0.50    0.68    --   95.80 -82.00-180.00   66
 20  \w     78.00 103.00   0.50    0.68    --   95.80 -82.00-180.00   50
 21  \w      6.00 123.00   0.50    0.68    --   95.80 -61.00-150.00  234
 22  \w     46.00  72.00   0.50    0.68    --   95.80 -82.00 -30.00   52
 23  \w     97.00 123.00   0.50    0.68    --   95.80 -82.00 -30.00   52
 24  \w     29.00  55.00   0.50    0.68    --   95.80 -82.00  90.00   52
 25  \w     14.00 115.00   0.50    0.68    --   95.80 -45.00 -60.00  202
 26  \w     50.00 132.00   0.50    0.68    --   95.80 -82.00-120.00  164
 27  \w     18.00  70.00   0.50    0.68    --   95.80 -82.00 120.00  104
;
_diffrn_measurement_device 'four-circle diffractometer'
_diffrn_measurement_device_type 'XtaLAB AFC12 (RINC): Kappa single'
_diffrn_measurement_method '\w scans'
_diffrn_orient_matrix_type 'CrysAlisPro convention (1999,Acta A55,543-557)'
_diffrn_orient_matrix_UB_11 -0.0236116000
_diffrn_orient_matrix_UB_12 0.0720559000
_diffrn_orient_matrix_UB_13 0.0293708000
_diffrn_orient_matrix_UB_21 -0.0670401000
_diffrn_orient_matrix_UB_22 0.0341792000
_diffrn_orient_matrix_UB_23 -0.0426056000
_diffrn_orient_matrix_UB_31 -0.0554741000
_diffrn_orient_matrix_UB_32 -0.0234935000
_diffrn_orient_matrix_UB_33 0.0494099000
_diffrn_radiation_monochromator mirror
_diffrn_radiation_probe x-ray
_diffrn_radiation_type CuK\a
_diffrn_radiation_wavelength 1.54184
_diffrn_reflns_av_R_equivalents 0.0450
_diffrn_reflns_av_unetI/netI 0.0392
_diffrn_reflns_Laue_measured_fraction_full 0.995
_diffrn_reflns_Laue_measured_fraction_max 0.964
_diffrn_reflns_limit_h_max 22
_diffrn_reflns_limit_h_min -22
_diffrn_reflns_limit_k_max 21
_diffrn_reflns_limit_k_min -24
_diffrn_reflns_limit_l_max 27
_diffrn_reflns_limit_l_min -24
_diffrn_reflns_number 89982
_diffrn_reflns_point_group_measured_fraction_full 0.995
_diffrn_reflns_point_group_measured_fraction_max 0.964
_diffrn_reflns_theta_full 67.684
_diffrn_reflns_theta_max 74.573
_diffrn_reflns_theta_min 3.734
_diffrn_source 'Rotating-anode X-ray tube (dual wavelength)'
_diffrn_source_type 'Rigaku (Cu) X-ray DW Source'
_exptl_absorpt_coefficient_mu 5.086
_exptl_absorpt_correction_T_max 1.00000
_exptl_absorpt_correction_T_min 0.60986
_exptl_absorpt_correction_type multi-scan
_exptl_absorpt_process_details
;
CrysAlisPro 1.171.39.33c (Rigaku Oxford Diffraction, 2017)
Empirical absorption correction using spherical harmonics,
 implemented in SCALE3 ABSPACK scaling algorithm.
;
_exptl_crystal_colour red
_exptl_crystal_density_diffrn 1.246
_exptl_crystal_description rodlike
_exptl_crystal_F_000 2784
_exptl_crystal_size_max 0.16
_exptl_crystal_size_mid 0.16
_exptl_crystal_size_min 0.1
_refine_diff_density_max 1.009
_refine_diff_density_min -1.421
_refine_diff_density_rms 0.075
_refine_ls_extinction_method none
_refine_ls_goodness_of_fit_ref 1.058
_refine_ls_hydrogen_treatment constr
_refine_ls_matrix_type full
_refine_ls_number_parameters 1621
_refine_ls_number_reflns 29165
_refine_ls_number_restraints 0
_refine_ls_restrained_S_all 1.058
_refine_ls_R_factor_all 0.0586
_refine_ls_R_factor_gt 0.0490
_refine_ls_shift/su_max 0.003
_refine_ls_shift/su_mean 0.000
_refine_ls_structure_factor_coef Fsqd
_refine_ls_weighting_details 'w=1/[\s^2^(Fo^2^)+(0.0879P)^2^+2.3371P] where P=(Fo^2^+2Fc^2^)/3'
_refine_ls_weighting_scheme calc
_refine_ls_wR_factor_gt 0.1446
_refine_ls_wR_factor_ref 0.1512
_reflns_Friedel_coverage 0.000
_reflns_number_gt 23326
_reflns_number_total 29165
_reflns_threshold_expression 'I > 2\s(I)'
_cod_data_source_file am9b04759_si_006.cif
_cod_data_source_block 1c
_cod_database_code 4514576
_shelx_shelxl_version_number 2018/3
_shelx_space_group_comment
;
The symmetry employed for this shelxl refinement is uniquely defined
by the following loop, which should always be used as a source of
symmetry information in preference to the above space-group names.
They are only intended as comments.
;
_shelx_estimated_absorpt_t_max 0.630
_shelx_estimated_absorpt_t_min 0.497
_reflns_odcompleteness_completeness 99.51
_reflns_odcompleteness_iscentric 1
_reflns_odcompleteness_theta 66.97
_olex2_refinement_description
;
1. Fixed Uiso
 At 1.2 times of:
  All C(H) groups
2.a Aromatic/amide H refined with riding coordinates:
 C3(H3), C4(H4), C6(H6), C7(H7), C9(H9), C10(H10), C12(H12), C13(H13),
 C18(H18), C19(H19), C20(H20), C21(H21), C24(H24), C25(H25), C26(H26), C27(H27),
  C31(H31), C33(H33), C34(H34), C36(H36), C37(H37), C39(H39), C40(H40),
 C42(H42), C46(H46), C47(H47), C49(H49), C50(H50), C52(H52), C53(H53), C55(H55),
  C56(H56), C58(H58), C59(H59), C61(H61), C62(H62), C67(H67), C68(H68),
 C69(H69), C70(H70), C72(H72), C73(H73), C74(H74), C75(H75), C76(H76), C77(H77),
  C78(H78), C80(H80), C85(H85), C86(H86), C87(H87), C88(H88), C90(H90),
 C91(H91), C92(H92), C93(H93), C94(H94), C95(H95), C97(H97), C98(H98),
 C103(H103), C104(H104), C105(H105), C106(H106), C108(H108), C109(H109),
 C110(H110), C111(H111), C112(H112), C113(H113), C114(H114), C115(H115),
 C121(H121), C122(H122), C123(H123), C124(H124), C126(H126), C127(H127),
 C128(H128), C129(H129)
;
_olex2_submission_special_instructions 'No special instructions were received'
_oxdiff_exptl_absorpt_empirical_details
;
Empirical correction (ABSPACK) includes:
- Absorption correction using spherical harmonics
- Frame scaling
;
_oxdiff_exptl_absorpt_empirical_full_max 1.521
_oxdiff_exptl_absorpt_empirical_full_min 0.653

loop_
_space_group_symop_operation_xyz
'x, y, z'
'-x, -y, -z'

loop_
_atom_site_label
_atom_site_type_symbol
_atom_site_fract_x
_atom_site_fract_y
_atom_site_fract_z
_atom_site_U_iso_or_equiv
_atom_site_adp_type
_atom_site_occupancy
_atom_site_site_symmetry_order
_atom_site_calc_flag
_atom_site_refinement_flags_posn
Cd1 Cd 0.69779(2) 0.36986(2) 0.19962(2) 0.04784(7) Uani 1 1 d .
Cd2 Cd 0.78977(2) 0.16406(2) 0.26731(2) 0.05140(7) Uani 1 1 d .
Cd3 Cd 1.28272(2) 0.17614(2) 0.77386(2) 0.04900(7) Uani 1 1 d .
Cd4 Cd 1.20490(2) 0.37606(2) 0.70492(2) 0.04801(7) Uani 1 1 d .
O1 O 0.74575(17) 0.27922(16) 0.30285(13) 0.0735(8) Uani 1 1 d .
O2 O 0.70840(16) 0.39633(16) 0.29589(11) 0.0656(7) Uani 1 1 d .
O3 O 1.15699(16) 0.17403(15) 0.76392(13) 0.0713(7) Uani 1 1 d .
O4 O 1.16539(15) 0.27692(14) 0.72688(12) 0.0624(6) Uani 1 1 d .
O5 O 0.6604(2) 0.49318(16) 0.16171(13) 0.0767(8) Uani 1 1 d .
O6 O 0.6454(2) 0.42072(16) 0.10249(14) 0.0938(11) Uani 1 1 d .
O7 O 0.41439(18) 1.09074(16) -0.19567(15) 0.0793(8) Uani 1 1 d .
O8 O 0.31449(17) 1.05658(15) -0.19572(14) 0.0738(8) Uani 1 1 d .
O9 O 0.77706(17) 0.13629(15) 0.16932(12) 0.0669(7) Uani 1 1 d .
O10 O 0.74568(16) 0.25332(15) 0.16735(11) 0.0644(7) Uani 1 1 d .
O11 O 0.32880(15) 0.37807(15) -0.28976(12) 0.0637(7) Uani 1 1 d .
O12 O 0.32489(14) 0.27299(14) -0.25166(12) 0.0609(6) Uani 1 1 d .
O13 O 1.0768(2) -0.55118(18) 0.6713(2) 0.1275(17) Uani 1 1 d .
O14 O 1.15502(19) -0.49891(16) 0.68509(15) 0.0814(9) Uani 1 1 d .
O15 O 0.8358(2) 0.04221(16) 0.30183(13) 0.0780(8) Uani 1 1 d .
O16 O 0.8348(2) 0.11545(16) 0.36771(13) 0.0826(9) Uani 1 1 d .
N1 N 0.54907(18) 0.76959(17) -0.06488(14) 0.0612(8) Uani 1 1 d .
N2 N 0.52339(19) 0.71995(17) -0.06576(14) 0.0614(8) Uani 1 1 d .
N3 N 0.8638(2) 0.3325(2) 0.54977(16) 0.0806(10) Uani 1 1 d .
N4 N 0.8872(2) 0.2745(2) 0.58197(16) 0.0805(11) Uani 1 1 d .
N5 N 0.6095(2) 0.2777(2) -0.11875(16) 0.0756(10) Uani 1 1 d .
N6 N 0.6386(2) 0.2174(2) -0.09128(17) 0.0823(11) Uani 1 1 d .
N7 N 0.9232(2) -0.23903(19) 0.52844(17) 0.0722(9) Uani 1 1 d .
N8 N 0.9331(2) -0.18313(19) 0.53820(15) 0.0741(10) Uani 1 1 d .
N9 N 0.91005(17) 0.17173(18) 0.23347(14) 0.0587(7) Uani 1 1 d .
N10 N 1.12947(17) 0.21102(18) 0.09445(13) 0.0587(7) Uani 1 1 d .
N11 N 1.13024(16) 0.26487(17) 0.18498(13) 0.0559(7) Uani 1 1 d .
N12 N 1.21532(16) 0.27423(17) 0.09576(13) 0.0564(7) Uani 1 1 d .
N13 N 1.25108(18) 0.20394(17) -0.12396(12) 0.0561(7) Uani 1 1 d .
N14 N 1.2756(2) 0.4079(2) 0.2517(2) 0.0868(11) Uani 1 1 d .
N15 N 0.82614(16) 0.36772(17) 0.16827(13) 0.0548(7) Uani 1 1 d .
N16 N 1.04781(16) 0.40367(16) 0.02824(13) 0.0553(7) Uani 1 1 d .
N17 N 1.05229(16) 0.45500(17) 0.11905(13) 0.0563(7) Uani 1 1 d .
N18 N 1.13548(17) 0.46489(17) 0.02886(13) 0.0568(7) Uani 1 1 d .
N19 N 1.1986(4) 0.6014(3) 0.1803(3) 0.1272(19) Uani 1 1 d .
N20 N 1.17305(17) 0.39177(17) -0.18921(13) 0.0539(7) Uani 1 1 d .
N21 N 0.67046(17) 0.15533(19) 0.30670(14) 0.0604(8) Uani 1 1 d .
N22 N 0.46474(17) 0.10911(17) 0.45968(13) 0.0579(7) Uani 1 1 d .
N23 N 0.46680(18) 0.04345(19) 0.37599(14) 0.0623(8) Uani 1 1 d .
N24 N 0.38360(18) 0.03993(18) 0.46752(14) 0.0628(8) Uani 1 1 d .
N25 N 0.32877(18) 0.14623(18) 0.67313(13) 0.0591(7) Uani 1 1 d .
N26 N 0.3240(5) -0.1132(4) 0.3312(4) 0.175(3) Uani 1 1 d .
N27 N 0.58109(16) 0.35155(18) 0.23563(13) 0.0576(7) Uani 1 1 d .
N28 N 0.37597(18) 0.30545(18) 0.38865(13) 0.0595(7) Uani 1 1 d .
N29 N 0.37769(17) 0.23760(18) 0.30575(13) 0.0572(7) Uani 1 1 d .
N30 N 0.29334(17) 0.23709(18) 0.39749(13) 0.0580(7) Uani 1 1 d .
N31 N 0.24454(19) 0.34124(18) 0.60398(13) 0.0600(7) Uani 1 1 d .
N32 N 0.2224(3) 0.0922(3) 0.2590(2) 0.0956(13) Uani 1 1 d .
C1 C 0.3835(3) 1.0439(2) -0.18500(16) 0.0622(9) Uani 1 1 d .
C2 C 0.4297(2) 0.96942(19) -0.15732(15) 0.0545(8) Uani 1 1 d .
C3 C 0.3923(2) 0.9203(2) -0.14066(17) 0.0611(9) Uani 1 1 d .
H3 H 0.340268 0.932959 -0.148333 0.073 Uiso 1 1 calc R
C4 C 0.4315(2) 0.8527(2) -0.11277(18) 0.0604(9) Uani 1 1 d .
H4 H 0.406467 0.819616 -0.102374 0.073 Uiso 1 1 calc R
C5 C 0.5084(2) 0.83476(19) -0.10046(16) 0.0551(8) Uani 1 1 d .
C6 C 0.5457(2) 0.8834(2) -0.1167(2) 0.0704(11) Uani 1 1 d .
H6 H 0.597240 0.871243 -0.107982 0.084 Uiso 1 1 calc R
C7 C 0.5068(2) 0.9501(2) -0.14582(19) 0.0674(10) Uani 1 1 d .
H7 H 0.532667 0.982282 -0.157801 0.081 Uiso 1 1 calc R
C8 C 0.5565(2) 0.66032(19) -0.02167(16) 0.0546(8) Uani 1 1 d .
C9 C 0.5555(3) 0.5938(2) -0.03184(18) 0.0707(11) Uani 1 1 d .
H9 H 0.535469 0.588395 -0.067160 0.085 Uiso 1 1 calc R
C10 C 0.5843(3) 0.5358(2) 0.01058(18) 0.0697(11) Uani 1 1 d .
H10 H 0.585375 0.490685 0.003029 0.084 Uiso 1 1 calc R
C11 C 0.6120(2) 0.54362(19) 0.06464(15) 0.0523(8) Uani 1 1 d .
C12 C 0.6104(2) 0.6108(2) 0.07494(17) 0.0590(9) Uani 1 1 d .
H12 H 0.627806 0.616761 0.111344 0.071 Uiso 1 1 calc R
C13 C 0.5833(2) 0.6692(2) 0.03210(17) 0.0577(8) Uani 1 1 d .
H13 H 0.583147 0.714166 0.039278 0.069 Uiso 1 1 calc R
C14 C 0.6411(2) 0.4818(2) 0.11301(17) 0.0579(9) Uani 1 1 d .
C15 C 0.7365(2) 0.3358(2) 0.32502(15) 0.0541(8) Uani 1 1 d .
C16 C 0.7622(2) 0.3340(2) 0.38820(16) 0.0572(8) Uani 1 1 d .
C18 C 0.7961(2) 0.2683(2) 0.42202(17) 0.0666(10) Uani 1 1 d .
H18 H 0.798137 0.225770 0.407611 0.080 Uiso 1 1 calc R
C19 C 0.8268(3) 0.2663(2) 0.47705(18) 0.0734(11) Uani 1 1 d .
H19 H 0.849674 0.222446 0.499712 0.088 Uiso 1 1 calc R
C20 C 0.7569(2) 0.3975(2) 0.41039(18) 0.0690(10) Uani 1 1 d .
H20 H 0.732573 0.441622 0.388599 0.083 Uiso 1 1 calc R
C21 C 0.7884(3) 0.3946(3) 0.4658(2) 0.0791(12) Uani 1 1 d .
H21 H 0.785735 0.437049 0.480718 0.095 Uiso 1 1 calc R
C22 C 0.8233(2) 0.3300(3) 0.49843(18) 0.0715(11) Uani 1 1 d .
C23 C 0.9385(2) 0.2738(3) 0.62715(18) 0.0703(11) Uani 1 1 d .
C24 C 0.9627(3) 0.2125(3) 0.6666(2) 0.0946(17) Uani 1 1 d .
H24 H 0.939144 0.178384 0.668276 0.114 Uiso 1 1 calc R
C25 C 0.9689(2) 0.3272(2) 0.62768(17) 0.0665(10) Uani 1 1 d .
H25 H 0.950056 0.370305 0.602961 0.080 Uiso 1 1 calc R
C26 C 1.0218(3) 0.2008(3) 0.7040(2) 0.0827(14) Uani 1 1 d .
H26 H 1.038238 0.158759 0.730301 0.099 Uiso 1 1 calc R
C27 C 1.0281(2) 0.3158(2) 0.66555(16) 0.0581(8) Uani 1 1 d .
H27 H 1.048823 0.351590 0.666352 0.070 Uiso 1 1 calc R
C28 C 1.0566(2) 0.2512(2) 0.70235(14) 0.0521(8) Uani 1 1 d .
C29 C 1.13042(19) 0.23286(19) 0.73397(14) 0.0493(7) Uani 1 1 d .
C30 C 0.35866(19) 0.3177(2) -0.26044(14) 0.0512(8) Uani 1 1 d .
C31 C 0.4692(2) 0.2346(2) -0.20155(17) 0.0619(9) Uani 1 1 d .
H31 H 0.451396 0.197268 -0.204093 0.074 Uiso 1 1 calc R
C32 C 0.4336(2) 0.3014(2) -0.23175(15) 0.0544(8) Uani 1 1 d .
C33 C 0.4627(2) 0.3562(2) -0.23076(17) 0.0681(10) Uani 1 1 d .
H33 H 0.440706 0.400266 -0.253440 0.082 Uiso 1 1 calc R
C34 C 0.5247(3) 0.3449(3) -0.19573(19) 0.0753(12) Uani 1 1 d .
H34 H 0.543901 0.381543 -0.194272 0.090 Uiso 1 1 calc R
C35 C 0.5576(2) 0.2787(3) -0.16313(17) 0.0689(11) Uani 1 1 d .
C36 C 0.5316(2) 0.2232(3) -0.16727(19) 0.0732(11) Uani 1 1 d .
H36 H 0.556035 0.178043 -0.147046 0.088 Uiso 1 1 calc R
C37 C 0.7221(3) 0.1510(3) -0.0124(2) 0.0878(14) Uani 1 1 d .
H37 H 0.732913 0.110033 -0.033219 0.105 Uiso 1 1 calc R
C38 C 0.6779(2) 0.2178(3) -0.03823(17) 0.0704(11) Uani 1 1 d .
C39 C 0.6639(2) 0.2787(2) -0.00907(17) 0.0681(10) Uani 1 1 d .
H39 H 0.635497 0.323807 -0.027573 0.082 Uiso 1 1 calc R
C40 C 0.6922(2) 0.2731(2) 0.04834(16) 0.0599(9) Uani 1 1 d .
H40 H 0.683251 0.314389 0.068085 0.072 Uiso 1 1 calc R
C41 C 0.73363(19) 0.2057(2) 0.07587(15) 0.0533(8) Uani 1 1 d .
C42 C 0.7505(3) 0.1450(2) 0.04490(19) 0.0744(11) Uani 1 1 d .
H42 H 0.780809 0.100006 0.062332 0.089 Uiso 1 1 calc R
C43 C 0.75374(19) 0.1983(2) 0.14173(15) 0.0543(8) Uani 1 1 d .
C44 C 1.0940(2) -0.4973(2) 0.66705(18) 0.0599(9) Uani 1 1 d .
C45 C 1.0416(2) -0.4272(2) 0.63709(18) 0.0609(9) Uani 1 1 d .
C46 C 0.9887(3) -0.4257(3) 0.5976(3) 0.115(2) Uani 1 1 d .
H46 H 0.979730 -0.467747 0.593668 0.138 Uiso 1 1 calc R
C47 C 0.9486(3) -0.3627(3) 0.5635(3) 0.117(2) Uani 1 1 d .
H47 H 0.913844 -0.362607 0.536203 0.141 Uiso 1 1 calc R
C48 C 0.9603(2) -0.3003(2) 0.57020(19) 0.0637(10) Uani 1 1 d .
C49 C 1.0103(3) -0.3002(2) 0.61126(18) 0.0672(10) Uani 1 1 d .
H49 H 1.016910 -0.257617 0.616894 0.081 Uiso 1 1 calc R
C50 C 1.0507(3) -0.3635(2) 0.64425(18) 0.0693(10) Uani 1 1 d .
H50 H 1.084862 -0.363227 0.671987 0.083 Uiso 1 1 calc R
C51 C 0.9049(2) -0.1239(2) 0.49249(18) 0.0664(10) Uani 1 1 d .
C52 C 0.8843(3) -0.1314(3) 0.4361(2) 0.0845(14) Uani 1 1 d .
H52 H 0.883525 -0.175509 0.427640 0.101 Uiso 1 1 calc R
C53 C 0.8649(3) -0.0733(3) 0.3921(2) 0.0816(13) Uani 1 1 d .
H53 H 0.851874 -0.078643 0.353650 0.098 Uiso 1 1 calc R
C54 C 0.8646(2) -0.0080(2) 0.40434(17) 0.0626(9) Uani 1 1 d .
C55 C 0.8837(4) -0.0004(3) 0.4610(2) 0.112(2) Uani 1 1 d .
H55 H 0.881367 0.044555 0.470243 0.135 Uiso 1 1 calc R
C56 C 0.9065(4) -0.0591(3) 0.5049(2) 0.112(2) Uani 1 1 d .
H56 H 0.922626 -0.054438 0.542346 0.134 Uiso 1 1 calc R
C57 C 0.8440(2) 0.0539(2) 0.35412(19) 0.0649(10) Uani 1 1 d .
C58 C 0.6345(2) 0.1802(2) 0.36026(18) 0.0674(10) Uani 1 1 d .
H58 H 0.649956 0.212887 0.376905 0.081 Uiso 1 1 calc R
C59 C 0.5755(2) 0.1605(2) 0.39266(17) 0.0647(10) Uani 1 1 d .
H59 H 0.551746 0.179547 0.430074 0.078 Uiso 1 1 calc R
C60 C 0.5523(2) 0.1119(2) 0.36866(16) 0.0577(8) Uani 1 1 d .
C61 C 0.5894(2) 0.0846(3) 0.31297(17) 0.0694(11) Uani 1 1 d .
H61 H 0.574996 0.051753 0.295458 0.083 Uiso 1 1 calc R
C62 C 0.6482(2) 0.1073(3) 0.28426(18) 0.0726(12) Uani 1 1 d .
H62 H 0.673817 0.088325 0.247239 0.087 Uiso 1 1 calc R
C63 C 0.4906(2) 0.0864(2) 0.40291(16) 0.0563(8) Uani 1 1 d .
C64 C 0.4128(2) 0.0217(2) 0.41042(18) 0.0622(9) Uani 1 1 d .
C65 C 0.4115(2) 0.0830(2) 0.49015(16) 0.0565(8) Uani 1 1 d .
C66 C 0.3833(3) -0.0260(3) 0.3826(2) 0.0787(12) Uani 1 1 d .
C67 C 0.4123(3) -0.0503(3) 0.3244(2) 0.0946(15) Uani 1 1 d .
H67 H 0.452002 -0.037638 0.301297 0.113 Uiso 1 1 calc R
C68 C 0.3803(5) -0.0941(4) 0.3014(3) 0.134(3) Uani 1 1 d .
H68 H 0.400254 -0.110851 0.262506 0.161 Uiso 1 1 calc R
C69 C 0.2974(6) -0.0898(6) 0.3859(4) 0.195(5) Uani 1 1 d .
H69 H 0.257463 -0.103333 0.407478 0.234 Uiso 1 1 calc R
C70 C 0.3241(4) -0.0467(4) 0.4140(3) 0.135(3) Uani 1 1 d .
H70 H 0.302783 -0.031886 0.453268 0.162 Uiso 1 1 calc R
C71 C 0.3830(2) 0.1047(2) 0.55387(16) 0.0552(8) Uani 1 1 d .
C72 C 0.3272(2) 0.0815(2) 0.58891(18) 0.0676(10) Uani 1 1 d .
H72 H 0.306704 0.051857 0.572936 0.081 Uiso 1 1 calc R
C73 C 0.3026(3) 0.1034(2) 0.64820(18) 0.0681(11) Uani 1 1 d .
H73 H 0.265760 0.087235 0.671854 0.082 Uiso 1 1 calc R
C74 C 0.3826(2) 0.1679(2) 0.63942(17) 0.0628(9) Uani 1 1 d .
H74 H 0.401754 0.197648 0.656656 0.075 Uiso 1 1 calc R
C75 C 0.4115(2) 0.1484(2) 0.58005(17) 0.0622(9) Uani 1 1 d .
H75 H 0.449534 0.164406 0.558056 0.075 Uiso 1 1 calc R
C76 C 0.5466(2) 0.3741(2) 0.29058(19) 0.0687(10) Uani 1 1 d .
H76 H 0.563304 0.405204 0.308362 0.082 Uiso 1 1 calc R
C77 C 0.5554(2) 0.3078(2) 0.21059(17) 0.0616(9) Uani 1 1 d .
H77 H 0.577826 0.292464 0.171689 0.074 Uiso 1 1 calc R
C78 C 0.4968(2) 0.2841(2) 0.23976(16) 0.0625(10) Uani 1 1 d .
H78 H 0.480956 0.252996 0.221098 0.075 Uiso 1 1 calc R
C79 C 0.4625(2) 0.3075(2) 0.29702(16) 0.0555(8) Uani 1 1 d .
C80 C 0.4877(2) 0.3541(2) 0.32249(19) 0.0708(11) Uani 1 1 d .
H80 H 0.465021 0.371570 0.360670 0.085 Uiso 1 1 calc R
C81 C 0.4022(2) 0.2816(2) 0.33237(16) 0.0558(8) Uani 1 1 d .
C82 C 0.3226(2) 0.2180(2) 0.34025(16) 0.0553(8) Uani 1 1 d .
C83 C 0.3228(2) 0.2799(2) 0.41971(16) 0.0561(8) Uani 1 1 d .
C84 C 0.2897(2) 0.1726(2) 0.31254(18) 0.0610(9) Uani 1 1 d .
C85 C 0.3193(3) 0.1459(3) 0.2557(2) 0.0745(11) Uani 1 1 d .
H85 H 0.362354 0.154201 0.233947 0.089 Uiso 1 1 calc R
C86 C 0.2836(3) 0.1066(3) 0.2316(2) 0.0859(14) Uani 1 1 d .
H86 H 0.304284 0.088884 0.193106 0.103 Uiso 1 1 calc R
C87 C 0.1956(3) 0.1177(3) 0.3133(3) 0.0965(16) Uani 1 1 d .
H87 H 0.152549 0.108351 0.333756 0.116 Uiso 1 1 calc R
C88 C 0.2262(3) 0.1573(3) 0.3423(2) 0.0836(14) Uani 1 1 d .
H88 H 0.204600 0.173454 0.381146 0.100 Uiso 1 1 calc R
C89 C 0.2942(2) 0.3021(2) 0.48356(15) 0.0555(8) Uani 1 1 d .
C90 C 0.2386(2) 0.2796(2) 0.51884(15) 0.0568(9) Uani 1 1 d .
H90 H 0.216946 0.250973 0.502779 0.068 Uiso 1 1 calc R
C91 C 0.2160(2) 0.3001(2) 0.57802(16) 0.0592(9) Uani 1 1 d .
H91 H 0.178605 0.284539 0.601569 0.071 Uiso 1 1 calc R
C92 C 0.2982(3) 0.3627(3) 0.56968(18) 0.0798(13) Uani 1 1 d .
H92 H 0.318952 0.391131 0.587001 0.096 Uiso 1 1 calc R
C93 C 0.3245(3) 0.3448(3) 0.50988(18) 0.0802(13) Uani 1 1 d .
H93 H 0.361950 0.361128 0.487343 0.096 Uiso 1 1 calc R
C94 C 0.9441(3) 0.1525(3) 0.1779(2) 0.0786(13) Uani 1 1 d .
H94 H 0.923500 0.127509 0.156188 0.094 Uiso 1 1 calc R
C95 C 1.0083(3) 0.1676(3) 0.15080(19) 0.0767(12) Uani 1 1 d .
H95 H 1.030222 0.153233 0.111532 0.092 Uiso 1 1 calc R
C96 C 1.0396(2) 0.2040(2) 0.18222(16) 0.0543(8) Uani 1 1 d .
C97 C 1.0060(2) 0.2232(2) 0.24092(16) 0.0630(10) Uani 1 1 d .
H97 H 1.026312 0.247297 0.263863 0.076 Uiso 1 1 calc R
C98 C 0.9411(2) 0.2059(2) 0.26483(17) 0.0650(10) Uani 1 1 d .
H98 H 0.918478 0.218562 0.304366 0.078 Uiso 1 1 calc R
C99 C 1.10442(19) 0.22741(19) 0.15286(15) 0.0512(8) Uani 1 1 d .
C100 C 1.1842(2) 0.2369(2) 0.06776(15) 0.0537(8) Uani 1 1 d .
C101 C 1.18618(19) 0.2864(2) 0.15447(15) 0.0530(8) Uani 1 1 d .
C102 C 1.2174(2) 0.3287(2) 0.18811(17) 0.0583(9) Uani 1 1 d .
C103 C 1.2800(2) 0.3479(2) 0.1618(2) 0.0686(10) Uani 1 1 d .
H103 H 1.303857 0.334820 0.122617 0.082 Uiso 1 1 calc R
C104 C 1.3061(3) 0.3872(3) 0.1960(2) 0.0830(13) Uani 1 1 d .
H104 H 1.348212 0.399982 0.178262 0.100 Uiso 1 1 calc R
C105 C 1.2149(3) 0.3895(3) 0.2755(2) 0.0847(13) Uani 1 1 d .
H105 H 1.191582 0.404446 0.314297 0.102 Uiso 1 1 calc R
C106 C 1.1841(2) 0.3499(2) 0.24644(19) 0.0687(10) Uani 1 1 d .
H106 H 1.142118 0.337687 0.265585 0.082 Uiso 1 1 calc R
C107 C 1.2096(2) 0.2232(2) 0.00157(15) 0.0561(8) Uani 1 1 d .
C108 C 1.1709(3) 0.1948(3) -0.03108(18) 0.0829(14) Uani 1 1 d .
H108 H 1.129530 0.181886 -0.011586 0.100 Uiso 1 1 calc R
C109 C 1.1938(3) 0.1854(3) -0.09295(18) 0.0856(15) Uani 1 1 d .
H109 H 1.167618 0.164987 -0.114192 0.103 Uiso 1 1 calc R
C110 C 1.2879(2) 0.2324(2) -0.09234(18) 0.0660(10) Uani 1 1 d .
H110 H 1.328296 0.245768 -0.113279 0.079 Uiso 1 1 calc R
C111 C 1.2692(2) 0.2432(2) -0.02988(16) 0.0640(10) Uani 1 1 d .
H111 H 1.296315 0.263590 -0.009535 0.077 Uiso 1 1 calc R
C112 C 0.8597(2) 0.3488(3) 0.11221(18) 0.0711(11) Uani 1 1 d .
H112 H 0.837908 0.324978 0.090259 0.085 Uiso 1 1 calc R
C113 C 0.8588(2) 0.4007(2) 0.19991(16) 0.0533(8) Uani 1 1 d .
H113 H 0.835812 0.414465 0.239125 0.064 Uiso 1 1 calc R
C114 C 0.9246(2) 0.3625(2) 0.08494(18) 0.0663(10) Uani 1 1 d .
H114 H 0.945520 0.348934 0.045282 0.080 Uiso 1 1 calc R
C115 C 0.9257(2) 0.41541(19) 0.17668(15) 0.0517(8) Uani 1 1 d .
H115 H 0.947895 0.437150 0.200318 0.062 Uiso 1 1 calc R
C116 C 0.95843(19) 0.39681(19) 0.11736(15) 0.0516(8) Uani 1 1 d .
C117 C 1.02410(19) 0.41930(19) 0.08728(15) 0.0502(7) Uani 1 1 d .
C118 C 1.10336(19) 0.42816(19) 0.00140(15) 0.0518(8) Uani 1 1 d .
C119 C 1.1077(2) 0.4774(2) 0.08749(16) 0.0560(8) Uani 1 1 d .
C120 C 1.1395(2) 0.5204(2) 0.1200(2) 0.0688(10) Uani 1 1 d .
C121 C 1.2006(3) 0.5409(3) 0.0916(3) 0.0961(16) Uani 1 1 d .
H121 H 1.222559 0.528581 0.051799 0.115 Uiso 1 1 calc R
C122 C 1.2277(4) 0.5804(4) 0.1247(3) 0.129(2) Uani 1 1 d .
H122 H 1.269691 0.593039 0.106141 0.155 Uiso 1 1 calc R
C123 C 1.1399(4) 0.5819(4) 0.2058(3) 0.1102(19) Uani 1 1 d .
H123 H 1.118156 0.596415 0.245046 0.132 Uiso 1 1 calc R
C124 C 1.1087(3) 0.5417(3) 0.1787(2) 0.0778(12) Uani 1 1 d .
H124 H 1.067621 0.529101 0.199276 0.093 Uiso 1 1 calc R
C125 C 1.12929(19) 0.41426(19) -0.06445(15) 0.0511(8) Uani 1 1 d .
C126 C 1.1898(2) 0.4335(2) -0.09617(16) 0.0557(8) Uani 1 1 d .
H126 H 1.216539 0.454404 -0.075974 0.067 Uiso 1 1 calc R
C127 C 1.2099(2) 0.42127(19) -0.15809(16) 0.0544(8) Uani 1 1 d .
H127 H 1.250647 0.434063 -0.179013 0.065 Uiso 1 1 calc R
C128 C 1.1150(2) 0.3731(2) -0.15840(17) 0.0606(9) Uani 1 1 d .
H128 H 1.089477 0.352097 -0.179701 0.073 Uiso 1 1 calc R
C129 C 1.0912(2) 0.3834(2) -0.09706(16) 0.0583(9) Uani 1 1 d .
H129 H 1.050273 0.369925 -0.077431 0.070 Uiso 1 1 calc R

loop_
_atom_site_aniso_label
_atom_site_aniso_U_11
_atom_site_aniso_U_22
_atom_site_aniso_U_33
_atom_site_aniso_U_23
_atom_site_aniso_U_13
_atom_site_aniso_U_12
Cd1 0.04999(13) 0.05757(15) 0.03747(12) 0.00925(10) -0.00996(9) -0.02328(11)
Cd2 0.05425(14) 0.06273(16) 0.03843(12) 0.01031(10) -0.00890(10) -0.02546(11)
Cd3 0.05407(13) 0.05140(14) 0.03458(12) 0.00317(9) -0.00796(9) -0.01170(10)
Cd4 0.05271(13) 0.05099(14) 0.03696(12) 0.00286(9) -0.01149(9) -0.01432(10)
O1 0.0855(19) 0.0734(19) 0.0618(16) -0.0153(14) -0.0262(14) -0.0193(15)
O2 0.0807(17) 0.0845(19) 0.0405(13) 0.0098(12) -0.0170(12) -0.0410(16)
O3 0.0713(16) 0.0666(17) 0.0757(18) 0.0167(14) -0.0319(14) -0.0233(14)
O4 0.0677(15) 0.0697(17) 0.0596(15) 0.0064(12) -0.0221(12) -0.0346(13)
O5 0.106(2) 0.0697(18) 0.0588(16) 0.0161(14) -0.0359(16) -0.0343(17)
O6 0.160(3) 0.0556(18) 0.0682(18) 0.0168(14) -0.047(2) -0.036(2)
O7 0.0838(19) 0.0604(17) 0.091(2) 0.0184(15) -0.0187(16) -0.0265(15)
O8 0.0722(17) 0.0573(16) 0.0810(19) 0.0161(14) -0.0290(15) -0.0102(14)
O9 0.0870(19) 0.0709(18) 0.0508(14) 0.0110(13) -0.0203(13) -0.0381(15)
O10 0.0742(16) 0.0686(17) 0.0518(14) -0.0112(12) -0.0201(12) -0.0206(14)
O11 0.0601(14) 0.0727(17) 0.0600(15) 0.0080(13) -0.0219(12) -0.0246(13)
O12 0.0584(14) 0.0655(16) 0.0615(15) -0.0014(12) -0.0126(11) -0.0242(13)
O13 0.121(3) 0.058(2) 0.219(5) 0.046(2) -0.101(3) -0.040(2)
O14 0.089(2) 0.0660(18) 0.092(2) 0.0173(16) -0.0459(17) -0.0259(16)
O15 0.103(2) 0.0704(19) 0.0531(16) 0.0135(14) -0.0217(15) -0.0232(17)
O16 0.123(3) 0.0589(18) 0.0651(17) 0.0152(14) -0.0288(17) -0.0321(17)
N1 0.0566(17) 0.0563(18) 0.0618(18) 0.0148(15) -0.0076(14) -0.0154(14)
N2 0.0688(19) 0.0523(18) 0.0555(17) 0.0087(14) -0.0122(14) -0.0150(15)
N3 0.086(2) 0.099(3) 0.060(2) -0.011(2) -0.0292(18) -0.027(2)
N4 0.090(3) 0.102(3) 0.062(2) 0.012(2) -0.0360(19) -0.044(2)
N5 0.071(2) 0.104(3) 0.0577(19) -0.0025(19) -0.0230(16) -0.034(2)
N6 0.079(2) 0.101(3) 0.062(2) -0.012(2) -0.0307(18) -0.017(2)
N7 0.070(2) 0.059(2) 0.082(2) 0.0242(18) -0.0255(18) -0.0207(17)
N8 0.098(3) 0.057(2) 0.0541(18) 0.0144(15) -0.0155(17) -0.0150(19)
N9 0.0546(16) 0.070(2) 0.0525(17) 0.0018(14) -0.0020(13) -0.0263(15)
N10 0.0593(17) 0.076(2) 0.0474(16) -0.0091(14) 0.0028(13) -0.0330(16)
N11 0.0521(15) 0.073(2) 0.0456(15) -0.0084(14) 0.0009(12) -0.0266(15)
N12 0.0531(15) 0.073(2) 0.0474(15) -0.0075(14) -0.0001(12) -0.0277(15)
N13 0.0656(18) 0.0670(19) 0.0372(14) -0.0015(13) -0.0040(13) -0.0267(15)
N14 0.088(3) 0.095(3) 0.092(3) -0.018(2) -0.024(2) -0.041(2)
N15 0.0505(15) 0.0661(19) 0.0476(15) -0.0005(14) -0.0002(12) -0.0233(14)
N16 0.0515(16) 0.0624(19) 0.0509(16) -0.0052(14) 0.0012(13) -0.0208(14)
N17 0.0534(16) 0.0673(19) 0.0489(16) -0.0053(14) -0.0019(13) -0.0232(14)
N18 0.0543(16) 0.0660(19) 0.0503(16) -0.0047(14) 0.0001(13) -0.0234(14)
N19 0.145(5) 0.154(5) 0.122(4) -0.044(4) -0.007(4) -0.091(4)
N20 0.0545(16) 0.0603(18) 0.0422(14) -0.0009(13) -0.0047(12) -0.0163(14)
N21 0.0572(17) 0.080(2) 0.0450(16) 0.0024(15) 0.0000(13) -0.0305(16)
N22 0.0601(17) 0.068(2) 0.0478(16) -0.0096(14) 0.0042(13) -0.0269(16)
N23 0.0652(18) 0.075(2) 0.0519(17) -0.0125(15) 0.0020(14) -0.0314(17)
N24 0.0667(18) 0.073(2) 0.0552(17) -0.0158(15) 0.0068(14) -0.0329(17)
N25 0.0661(18) 0.0653(19) 0.0408(15) -0.0020(13) -0.0025(13) -0.0191(15)
N26 0.193(7) 0.209(8) 0.191(7) -0.101(6) 0.031(6) -0.140(6)
N27 0.0490(15) 0.074(2) 0.0506(16) 0.0010(14) -0.0013(12) -0.0268(15)
N28 0.0623(17) 0.082(2) 0.0430(15) -0.0073(14) 0.0021(13) -0.0371(16)
N29 0.0540(16) 0.072(2) 0.0487(16) -0.0097(14) 0.0040(13) -0.0283(15)
N30 0.0607(17) 0.073(2) 0.0468(15) -0.0071(14) 0.0001(13) -0.0320(16)
N31 0.0703(19) 0.074(2) 0.0388(14) -0.0017(14) -0.0062(13) -0.0301(17)
N32 0.097(3) 0.104(3) 0.107(3) -0.033(3) -0.001(3) -0.055(3)
C1 0.085(3) 0.056(2) 0.0411(18) 0.0004(16) -0.0107(18) -0.020(2)
C2 0.064(2) 0.051(2) 0.0411(17) 0.0049(14) -0.0079(15) -0.0140(16)
C3 0.065(2) 0.059(2) 0.060(2) 0.0045(18) -0.0190(18) -0.0225(18)
C4 0.059(2) 0.053(2) 0.069(2) 0.0080(18) -0.0189(18) -0.0203(17)
C5 0.0563(19) 0.051(2) 0.0515(19) 0.0100(15) -0.0082(15) -0.0157(16)
C6 0.055(2) 0.066(2) 0.084(3) 0.022(2) -0.0145(19) -0.0199(18)
C7 0.063(2) 0.061(2) 0.077(3) 0.014(2) -0.0091(19) -0.0260(19)
C8 0.0563(19) 0.0492(19) 0.0522(19) 0.0105(15) -0.0128(15) -0.0141(15)
C9 0.100(3) 0.060(2) 0.054(2) 0.0036(18) -0.028(2) -0.026(2)
C10 0.099(3) 0.050(2) 0.061(2) 0.0073(17) -0.026(2) -0.025(2)
C11 0.0581(19) 0.0510(19) 0.0462(18) 0.0060(15) -0.0112(15) -0.0187(15)
C12 0.065(2) 0.060(2) 0.053(2) 0.0046(17) -0.0148(16) -0.0227(18)
C13 0.067(2) 0.0485(19) 0.059(2) 0.0051(16) -0.0170(17) -0.0221(17)
C14 0.059(2) 0.057(2) 0.056(2) 0.0075(17) -0.0055(16) -0.0224(17)
C15 0.0511(18) 0.076(3) 0.0374(16) 0.0030(16) -0.0071(14) -0.0266(17)
C16 0.059(2) 0.072(2) 0.0436(18) -0.0032(16) -0.0140(15) -0.0248(18)
C18 0.079(3) 0.074(3) 0.053(2) -0.0014(19) -0.0223(19) -0.029(2)
C19 0.087(3) 0.077(3) 0.057(2) 0.006(2) -0.030(2) -0.027(2)
C20 0.081(3) 0.066(2) 0.061(2) -0.0050(19) -0.029(2) -0.020(2)
C21 0.094(3) 0.078(3) 0.067(3) -0.014(2) -0.034(2) -0.022(2)
C22 0.077(3) 0.092(3) 0.049(2) -0.007(2) -0.0254(19) -0.028(2)
C23 0.069(2) 0.101(3) 0.053(2) -0.002(2) -0.0218(18) -0.041(2)
C24 0.120(4) 0.119(4) 0.079(3) 0.030(3) -0.055(3) -0.079(4)
C25 0.066(2) 0.076(3) 0.056(2) 0.0054(19) -0.0246(18) -0.021(2)
C26 0.107(3) 0.100(3) 0.066(3) 0.025(2) -0.044(2) -0.064(3)
C27 0.0577(19) 0.062(2) 0.057(2) -0.0048(17) -0.0178(16) -0.0211(17)
C28 0.0576(19) 0.065(2) 0.0370(16) -0.0034(15) -0.0107(14) -0.0235(17)
C29 0.0542(18) 0.060(2) 0.0313(14) -0.0015(14) -0.0065(13) -0.0179(16)
C30 0.0507(17) 0.065(2) 0.0373(16) -0.0090(15) -0.0029(13) -0.0188(16)
C31 0.062(2) 0.069(2) 0.055(2) -0.0081(18) -0.0182(17) -0.0188(18)
C32 0.0537(18) 0.073(2) 0.0376(16) -0.0080(15) -0.0069(14) -0.0219(17)
C33 0.076(2) 0.085(3) 0.052(2) 0.0065(19) -0.0214(18) -0.037(2)
C34 0.082(3) 0.099(3) 0.063(2) 0.003(2) -0.027(2) -0.050(3)
C35 0.060(2) 0.100(3) 0.050(2) -0.004(2) -0.0191(17) -0.029(2)
C36 0.068(2) 0.083(3) 0.063(2) -0.002(2) -0.0269(19) -0.016(2)
C37 0.102(3) 0.088(3) 0.070(3) -0.022(2) -0.039(2) -0.014(3)
C38 0.070(2) 0.096(3) 0.049(2) -0.010(2) -0.0228(18) -0.027(2)
C39 0.069(2) 0.080(3) 0.052(2) 0.0035(19) -0.0227(18) -0.021(2)
C40 0.066(2) 0.069(2) 0.0493(19) -0.0015(17) -0.0165(16) -0.0274(19)
C41 0.0515(17) 0.070(2) 0.0429(17) -0.0010(16) -0.0098(14) -0.0267(17)
C42 0.082(3) 0.076(3) 0.064(2) -0.010(2) -0.031(2) -0.017(2)
C43 0.0483(17) 0.076(3) 0.0425(17) 0.0000(17) -0.0077(14) -0.0274(17)
C44 0.067(2) 0.046(2) 0.059(2) 0.0083(16) -0.0171(18) -0.0119(17)
C45 0.064(2) 0.053(2) 0.061(2) 0.0127(17) -0.0166(17) -0.0178(17)
C46 0.112(4) 0.063(3) 0.190(6) 0.037(3) -0.095(4) -0.041(3)
C47 0.118(4) 0.071(3) 0.181(6) 0.045(4) -0.101(4) -0.044(3)
C48 0.058(2) 0.052(2) 0.072(2) 0.0178(18) -0.0162(18) -0.0127(17)
C49 0.092(3) 0.049(2) 0.057(2) 0.0036(17) -0.019(2) -0.019(2)
C50 0.095(3) 0.057(2) 0.055(2) 0.0067(17) -0.027(2) -0.023(2)
C51 0.080(3) 0.054(2) 0.056(2) 0.0104(17) -0.0109(19) -0.0159(19)
C52 0.117(4) 0.066(3) 0.080(3) 0.028(2) -0.042(3) -0.044(3)
C53 0.097(3) 0.077(3) 0.079(3) 0.012(2) -0.037(3) -0.037(3)
C54 0.074(2) 0.055(2) 0.052(2) 0.0076(17) -0.0128(17) -0.0160(18)
C55 0.211(7) 0.054(3) 0.070(3) 0.008(2) -0.044(4) -0.038(3)
C56 0.209(7) 0.063(3) 0.059(3) 0.015(2) -0.047(3) -0.039(4)
C57 0.069(2) 0.062(2) 0.058(2) 0.0108(19) -0.0091(18) -0.0204(19)
C58 0.069(2) 0.079(3) 0.061(2) -0.013(2) -0.0049(19) -0.033(2)
C59 0.069(2) 0.077(3) 0.051(2) -0.0114(18) 0.0073(17) -0.031(2)
C60 0.058(2) 0.068(2) 0.0476(19) -0.0056(17) -0.0020(15) -0.0236(18)
C61 0.077(3) 0.095(3) 0.049(2) -0.016(2) 0.0070(18) -0.047(2)
C62 0.078(3) 0.105(3) 0.048(2) -0.014(2) 0.0060(18) -0.050(3)
C63 0.0565(19) 0.062(2) 0.0467(18) -0.0028(16) 0.0004(15) -0.0197(17)
C64 0.063(2) 0.067(2) 0.057(2) -0.0115(18) 0.0024(17) -0.0242(19)
C65 0.0580(19) 0.061(2) 0.0462(18) -0.0057(16) 0.0032(15) -0.0184(17)
C66 0.083(3) 0.085(3) 0.080(3) -0.026(2) 0.002(2) -0.042(3)
C67 0.097(4) 0.105(4) 0.090(3) -0.042(3) 0.008(3) -0.041(3)
C68 0.154(6) 0.150(6) 0.127(5) -0.077(5) -0.002(5) -0.070(5)
C69 0.234(10) 0.268(11) 0.184(8) -0.115(8) 0.066(7) -0.204(10)
C70 0.146(6) 0.171(7) 0.136(5) -0.072(5) 0.041(4) -0.112(5)
C71 0.0565(19) 0.060(2) 0.0456(18) -0.0048(16) -0.0018(15) -0.0180(16)
C72 0.076(2) 0.079(3) 0.053(2) -0.0127(19) 0.0111(18) -0.037(2)
C73 0.080(3) 0.078(3) 0.050(2) -0.0084(19) 0.0111(19) -0.037(2)
C74 0.066(2) 0.073(3) 0.053(2) -0.0145(18) -0.0009(17) -0.027(2)
C75 0.061(2) 0.079(3) 0.0490(19) -0.0087(18) 0.0044(16) -0.029(2)
C76 0.067(2) 0.086(3) 0.065(2) -0.021(2) 0.0068(19) -0.041(2)
C77 0.0542(19) 0.089(3) 0.0462(19) -0.0079(18) -0.0018(15) -0.032(2)
C78 0.060(2) 0.090(3) 0.0478(19) -0.0094(18) -0.0012(16) -0.039(2)
C79 0.0500(18) 0.070(2) 0.0496(18) -0.0043(16) -0.0009(14) -0.0268(17)
C80 0.068(2) 0.092(3) 0.061(2) -0.022(2) 0.0107(19) -0.040(2)
C81 0.0550(19) 0.068(2) 0.0457(18) -0.0033(16) 0.0010(15) -0.0264(17)
C82 0.0522(18) 0.066(2) 0.0496(19) -0.0070(16) 0.0004(15) -0.0240(17)
C83 0.0588(19) 0.070(2) 0.0434(17) -0.0057(16) -0.0001(15) -0.0286(18)
C84 0.059(2) 0.068(2) 0.061(2) -0.0119(18) -0.0012(17) -0.0276(18)
C85 0.074(3) 0.087(3) 0.070(3) -0.024(2) 0.007(2) -0.037(2)
C86 0.092(3) 0.097(4) 0.080(3) -0.032(3) 0.000(3) -0.042(3)
C87 0.097(4) 0.127(5) 0.097(4) -0.029(3) 0.007(3) -0.075(4)
C88 0.083(3) 0.106(4) 0.077(3) -0.027(3) 0.019(2) -0.054(3)
C89 0.0585(19) 0.072(2) 0.0401(17) -0.0014(16) -0.0049(14) -0.0290(18)
C90 0.061(2) 0.078(3) 0.0390(17) -0.0021(16) -0.0051(15) -0.0335(19)
C91 0.0571(19) 0.082(3) 0.0429(18) -0.0029(17) -0.0022(15) -0.0313(19)
C92 0.110(3) 0.114(4) 0.044(2) -0.013(2) 0.005(2) -0.075(3)
C93 0.103(3) 0.118(4) 0.049(2) -0.012(2) 0.010(2) -0.078(3)
C94 0.075(3) 0.111(4) 0.069(3) -0.029(2) 0.011(2) -0.055(3)
C95 0.078(3) 0.111(4) 0.058(2) -0.029(2) 0.016(2) -0.054(3)
C96 0.0516(18) 0.066(2) 0.0460(18) -0.0016(16) -0.0005(14) -0.0237(16)
C97 0.061(2) 0.093(3) 0.0443(18) -0.0119(18) 0.0005(16) -0.038(2)
C98 0.063(2) 0.100(3) 0.0416(18) -0.0031(19) -0.0019(16) -0.041(2)
C99 0.0505(17) 0.060(2) 0.0417(17) -0.0049(15) 0.0003(13) -0.0191(15)
C100 0.0552(18) 0.065(2) 0.0424(17) -0.0054(15) 0.0011(14) -0.0252(17)
C101 0.0497(17) 0.064(2) 0.0446(17) -0.0068(15) -0.0040(14) -0.0189(16)
C102 0.0556(19) 0.067(2) 0.055(2) -0.0077(17) -0.0067(16) -0.0233(18)
C103 0.060(2) 0.085(3) 0.067(2) -0.013(2) -0.0074(18) -0.031(2)
C104 0.071(3) 0.100(4) 0.093(3) -0.008(3) -0.018(2) -0.045(3)
C105 0.096(3) 0.096(4) 0.069(3) -0.021(2) -0.016(2) -0.036(3)
C106 0.070(2) 0.077(3) 0.063(2) -0.014(2) -0.0052(19) -0.029(2)
C107 0.0585(19) 0.070(2) 0.0413(17) -0.0043(16) 0.0008(15) -0.0263(18)
C108 0.090(3) 0.142(4) 0.045(2) -0.017(2) 0.007(2) -0.076(3)
C109 0.096(3) 0.142(5) 0.046(2) -0.015(2) 0.001(2) -0.075(3)
C110 0.066(2) 0.085(3) 0.052(2) -0.0061(19) 0.0071(17) -0.037(2)
C111 0.068(2) 0.091(3) 0.0445(19) -0.0148(18) 0.0058(16) -0.043(2)
C112 0.071(2) 0.098(3) 0.058(2) -0.017(2) 0.0018(19) -0.045(2)
C113 0.0572(19) 0.061(2) 0.0405(17) 0.0009(15) -0.0046(14) -0.0219(17)
C114 0.068(2) 0.090(3) 0.050(2) -0.0152(19) 0.0093(17) -0.041(2)
C115 0.0547(18) 0.058(2) 0.0435(17) 0.0001(15) -0.0057(14) -0.0228(16)
C116 0.0477(17) 0.058(2) 0.0464(18) -0.0005(15) -0.0026(14) -0.0169(15)
C117 0.0481(17) 0.0518(19) 0.0450(17) 0.0007(14) -0.0013(13) -0.0135(14)
C118 0.0501(17) 0.054(2) 0.0467(18) -0.0013(15) -0.0015(14) -0.0151(15)
C119 0.0541(18) 0.063(2) 0.0507(19) -0.0041(16) -0.0030(15) -0.0219(17)
C120 0.068(2) 0.078(3) 0.068(2) -0.012(2) -0.0060(19) -0.033(2)
C121 0.096(3) 0.126(5) 0.091(3) -0.031(3) 0.009(3) -0.068(3)
C122 0.137(5) 0.174(7) 0.127(5) -0.040(5) 0.006(4) -0.112(5)
C123 0.122(5) 0.136(5) 0.098(4) -0.042(4) -0.009(3) -0.067(4)
C124 0.081(3) 0.090(3) 0.068(3) -0.018(2) -0.005(2) -0.034(3)
C125 0.0492(17) 0.0521(19) 0.0468(18) 0.0003(15) -0.0022(14) -0.0141(15)
C126 0.0568(19) 0.064(2) 0.0479(18) -0.0026(16) -0.0027(15) -0.0244(17)
C127 0.0570(19) 0.055(2) 0.0465(18) -0.0020(15) -0.0016(15) -0.0165(16)
C128 0.0549(19) 0.077(3) 0.052(2) -0.0077(18) -0.0016(16) -0.0265(18)
C129 0.0521(18) 0.071(2) 0.052(2) -0.0062(17) 0.0003(15) -0.0246(17)

loop_
_atom_type_symbol
_atom_type_description
_atom_type_scat_dispersion_real
_atom_type_scat_dispersion_imag
_atom_type_scat_source
C C 0.0181 0.0091 'International Tables Vol C Tables 4.2.6.8 and 6.1.1.4'
H H 0.0000 0.0000 'International Tables Vol C Tables 4.2.6.8 and 6.1.1.4'
Cd Cd 0.1185 4.6533 'International Tables Vol C Tables 4.2.6.8 and 6.1.1.4'
N N 0.0311 0.0180 'International Tables Vol C Tables 4.2.6.8 and 6.1.1.4'
O O 0.0492 0.0322 'International Tables Vol C Tables 4.2.6.8 and 6.1.1.4'

loop_
_geom_angle_atom_site_label_1
_geom_angle_atom_site_label_2
_geom_angle_atom_site_label_3
_geom_angle
_geom_angle_site_symmetry_1
_geom_angle_site_symmetry_3
O2 Cd1 O5 91.40(10) . .
O2 Cd1 O6 143.87(11) . .
O2 Cd1 O10 124.02(9) . .
O2 Cd1 N15 89.63(10) . .
O2 Cd1 N27 90.26(10) . .
O2 Cd1 C14 117.83(11) . .
O5 Cd1 O6 54.17(10) . .
O5 Cd1 C14 26.99(10) . .
O6 Cd1 C14 27.19(10) . .
O10 Cd1 O5 142.52(10) . .
O10 Cd1 O6 92.06(10) . .
O10 Cd1 N15 84.47(10) . .
O10 Cd1 N27 87.68(11) . .
O10 Cd1 C14 117.76(11) . .
N15 Cd1 O5 83.91(11) . .
N15 Cd1 O6 96.31(12) . .
N15 Cd1 C14 89.81(10) . .
N27 Cd1 O5 105.65(11) . .
N27 Cd1 O6 89.39(12) . .
N27 Cd1 N15 170.44(11) . .
N27 Cd1 C14 98.69(11) . .
O1 Cd2 O10 75.47(9) . .
O1 Cd2 O16 88.30(10) . .
O1 Cd2 C57 115.18(12) . .
O9 Cd2 O1 126.49(9) . .
O9 Cd2 O10 51.73(9) . .
O9 Cd2 O16 145.19(10) . .
O9 Cd2 C57 117.88(12) . .
O10 Cd2 C57 169.30(11) . .
O15 Cd2 O1 141.97(10) . .
O15 Cd2 O9 90.75(10) . .
O15 Cd2 O10 142.38(9) . .
O15 Cd2 O16 54.64(10) . .
O15 Cd2 C57 27.14(12) . .
O16 Cd2 O10 162.12(9) . .
O16 Cd2 C57 27.59(11) . .
N9 Cd2 O1 90.83(11) . .
N9 Cd2 O9 90.83(10) . .
N9 Cd2 O10 83.04(10) . .
N9 Cd2 O15 96.65(12) . .
N9 Cd2 O16 89.88(11) . .
N9 Cd2 N21 176.99(10) . .
N9 Cd2 C57 95.32(12) . .
N21 Cd2 O1 88.40(12) . .
N21 Cd2 O9 91.96(10) . .
N21 Cd2 O10 99.58(10) . .
N21 Cd2 O15 82.20(12) . .
N21 Cd2 O16 87.19(11) . .
N21 Cd2 C57 82.39(12) . .
O3 Cd3 O4 51.75(8) . .
O3 Cd3 O7 138.99(9) . 1_646
O3 Cd3 C1 111.86(11) . 1_646
O4 Cd3 C1 162.48(11) . 1_646
O7 Cd3 O4 167.68(9) 1_646 .
O7 Cd3 C1 27.15(11) 1_646 1_646
O8 Cd3 O3 84.87(10) 1_646 .
O8 Cd3 O4 135.97(9) 1_646 .
O8 Cd3 O7 54.13(10) 1_646 1_646
O8 Cd3 O12 147.60(10) 1_646 1_656
O8 Cd3 N13 90.69(11) 1_646 1_556
O8 Cd3 N25 88.81(11) 1_646 1_655
O8 Cd3 C1 27.01(11) 1_646 1_646
O12 Cd3 O3 127.31(9) 1_656 .
O12 Cd3 O4 75.64(8) 1_656 .
O12 Cd3 O7 93.61(9) 1_656 1_646
O12 Cd3 C1 120.76(11) 1_656 1_646
N13 Cd3 O3 93.07(10) 1_556 .
N13 Cd3 O4 97.97(10) 1_556 .
N13 Cd3 O7 88.10(11) 1_556 1_646
N13 Cd3 O12 91.14(10) 1_556 1_656
N13 Cd3 N25 173.58(11) 1_556 1_655
N13 Cd3 C1 88.35(11) 1_556 1_646
N25 Cd3 O3 93.26(11) 1_655 .
N25 Cd3 O4 86.80(10) 1_655 .
N25 Cd3 O7 86.43(11) 1_655 1_646
N25 Cd3 O12 85.88(10) 1_655 1_656
N25 Cd3 C1 88.30(11) 1_655 1_646
O4 Cd4 O12 75.15(8) . 1_656
O4 Cd4 O13 89.82(10) . 1_565
O4 Cd4 N20 85.28(10) . 1_556
O4 Cd4 N31 87.86(10) . 1_655
O4 Cd4 C44 116.29(11) . 1_565
O11 Cd4 O4 127.24(9) 1_656 .
O11 Cd4 O12 52.43(9) 1_656 1_656
O11 Cd4 O13 142.65(10) 1_656 1_565
O11 Cd4 O14 90.68(10) 1_656 1_565
O11 Cd4 N20 91.28(10) 1_656 1_556
O11 Cd4 N31 88.37(10) 1_656 1_655
O11 Cd4 C44 116.46(11) 1_656 1_565
O12 Cd4 C44 167.59(10) 1_656 1_565
O13 Cd4 O12 164.92(10) 1_565 1_656
O13 Cd4 C44 26.74(11) 1_565 1_565
O14 Cd4 O4 141.60(10) 1_565 .
O14 Cd4 O12 140.89(9) 1_565 1_656
O14 Cd4 O13 53.41(10) 1_565 1_565
O14 Cd4 N20 88.47(11) 1_565 1_556
O14 Cd4 N31 100.43(11) 1_565 1_655
O14 Cd4 C44 26.79(11) 1_565 1_565
N20 Cd4 O12 80.84(9) 1_556 1_656
N20 Cd4 O13 96.97(15) 1_556 1_565
N20 Cd4 C44 94.85(11) 1_556 1_565
N31 Cd4 O12 91.92(10) 1_655 1_656
N31 Cd4 O13 88.66(15) 1_655 1_565
N31 Cd4 N20 171.09(11) 1_655 1_556
N31 Cd4 C44 93.27(12) 1_655 1_565
C15 O1 Cd2 168.0(3) . .
C15 O2 Cd1 104.0(2) . .
C29 O3 Cd3 98.1(2) . .
Cd4 O4 Cd3 104.75(9) . .
C29 O4 Cd3 87.9(2) . .
C29 O4 Cd4 167.4(2) . .
C14 O5 Cd1 92.4(2) . .
C14 O6 Cd1 91.3(2) . .
C1 O7 Cd3 86.1(2) . 1_464
C1 O8 Cd3 97.3(3) . 1_464
C43 O9 Cd2 100.3(2) . .
Cd1 O10 Cd2 106.61(9) . .
C43 O10 Cd1 163.2(2) . .
C43 O10 Cd2 85.6(2) . .
C30 O11 Cd4 99.0(2) . 1_454
Cd3 O12 Cd4 104.38(9) 1_454 1_454
C30 O12 Cd3 169.3(2) . 1_454
C30 O12 Cd4 86.3(2) . 1_454
C44 O13 Cd4 90.0(3) . 1_545
C44 O14 Cd4 94.5(2) . 1_545
C57 O15 Cd2 93.3(3) . .
C57 O16 Cd2 89.4(2) . .
N2 N1 C5 114.3(3) . .
N1 N2 C8 112.5(3) . .
N4 N3 C22 113.5(4) . .
N3 N4 C23 113.2(4) . .
N6 N5 C35 112.4(4) . .
N5 N6 C38 113.5(4) . .
N8 N7 C48 113.6(4) . .
N7 N8 C51 114.4(4) . .
C94 N9 Cd2 120.7(3) . .
C94 N9 C98 117.9(3) . .
C98 N9 Cd2 120.6(2) . .
C99 N10 C100 114.7(3) . .
C99 N11 C101 114.7(3) . .
C100 N12 C101 114.7(3) . .
C109 N13 Cd3 116.5(3) . 1_554
C109 N13 C110 117.0(3) . .
C110 N13 Cd3 126.3(2) . 1_554
C104 N14 C105 116.1(4) . .
C112 N15 Cd1 120.3(2) . .
C112 N15 C113 117.7(3) . .
C113 N15 Cd1 120.2(2) . .
C118 N16 C117 114.8(3) . .
C117 N17 C119 115.2(3) . .
C118 N18 C119 115.2(3) . .
C122 N19 C123 116.2(5) . .
C127 N20 Cd4 121.9(2) . 1_554
C128 N20 Cd4 120.1(2) . 1_554
C128 N20 C127 118.0(3) . .
C58 N21 Cd2 122.3(3) . .
C58 N21 C62 117.1(3) . .
C62 N21 Cd2 118.1(3) . .
C63 N22 C65 114.3(3) . .
C63 N23 C64 114.9(3) . .
C65 N24 C64 115.4(3) . .
C73 N25 Cd3 119.0(2) . 1_455
C73 N25 C74 117.7(3) . .
C74 N25 Cd3 123.2(3) . 1_455
C69 N26 C68 117.1(6) . .
C76 N27 Cd1 118.1(2) . .
C76 N27 C77 117.1(3) . .
C77 N27 Cd1 123.4(2) . .
C81 N28 C83 114.5(3) . .
C82 N29 C81 114.5(3) . .
C83 N30 C82 115.0(3) . .
C91 N31 Cd4 123.4(2) . 1_455
C92 N31 Cd4 119.5(3) . 1_455
C92 N31 C91 117.2(3) . .
C87 N32 C86 115.5(4) . .
O7 C1 Cd3 66.8(2) . 1_464
O7 C1 O8 122.3(4) . .
O7 C1 C2 119.8(4) . .
O8 C1 Cd3 55.7(2) . 1_464
O8 C1 C2 117.9(4) . .
C2 C1 Cd3 172.3(3) . 1_464
C3 C2 C1 118.9(3) . .
C7 C2 C1 121.8(4) . .
C7 C2 C3 119.2(3) . .
C2 C3 H3 119.7 . .
C4 C3 C2 120.6(3) . .
C4 C3 H3 119.7 . .
C3 C4 H4 120.3 . .
C3 C4 C5 119.3(3) . .
C5 C4 H4 120.3 . .
C4 C5 N1 122.1(3) . .
C6 C5 N1 117.3(3) . .
C6 C5 C4 120.3(3) . .
C5 C6 H6 120.0 . .
C5 C6 C7 120.1(4) . .
C7 C6 H6 120.0 . .
C2 C7 H7 119.8 . .
C6 C7 C2 120.4(4) . .
C6 C7 H7 119.8 . .
C9 C8 N2 117.9(3) . .
C9 C8 C13 120.3(3) . .
C13 C8 N2 121.6(3) . .
C8 C9 H9 120.2 . .
C10 C9 C8 119.6(4) . .
C10 C9 H9 120.2 . .
C9 C10 H10 119.6 . .
C9 C10 C11 120.8(4) . .
C11 C10 H10 119.6 . .
C10 C11 C14 122.0(3) . .
C12 C11 C10 118.8(3) . .
C12 C11 C14 119.1(3) . .
C11 C12 H12 119.5 . .
C11 C12 C13 121.1(3) . .
C13 C12 H12 119.5 . .
C8 C13 H13 120.4 . .
C12 C13 C8 119.3(3) . .
C12 C13 H13 120.4 . .
O5 C14 Cd1 60.7(2) . .
O5 C14 O6 122.2(4) . .
O5 C14 C11 118.9(4) . .
O6 C14 Cd1 61.5(2) . .
O6 C14 C11 118.9(3) . .
C11 C14 Cd1 178.4(3) . .
O1 C15 O2 122.3(3) . .
O1 C15 C16 120.3(3) . .
O2 C15 C16 117.4(4) . .
C18 C16 C15 120.1(4) . .
C20 C16 C15 119.5(3) . .
C20 C16 C18 120.2(3) . .
C16 C18 H18 120.1 . .
C19 C18 C16 119.9(4) . .
C19 C18 H18 120.1 . .
C18 C19 H19 120.1 . .
C18 C19 C22 119.8(4) . .
C22 C19 H19 120.1 . .
C16 C20 H20 120.4 . .
C16 C20 C21 119.2(4) . .
C21 C20 H20 120.4 . .
C20 C21 H21 119.7 . .
C22 C21 C20 120.7(4) . .
C22 C21 H21 119.7 . .
C19 C22 N3 123.6(4) . .
C21 C22 N3 115.7(4) . .
C21 C22 C19 120.2(4) . .
C24 C23 N4 115.9(4) . .
C24 C23 C25 120.2(4) . .
C25 C23 N4 123.6(4) . .
C23 C24 H24 119.7 . .
C23 C24 C26 120.6(4) . .
C26 C24 H24 119.7 . .
C23 C25 H25 120.4 . .
C23 C25 C27 119.2(4) . .
C27 C25 H25 120.4 . .
C24 C26 H26 119.9 . .
C28 C26 C24 120.2(4) . .
C28 C26 H26 119.9 . .
C25 C27 H27 119.8 . .
C25 C27 C28 120.4(4) . .
C28 C27 H27 119.8 . .
C26 C28 C27 119.2(3) . .
C26 C28 C29 120.1(3) . .
C27 C28 C29 120.3(3) . .
O3 C29 O4 121.3(3) . .
O3 C29 C28 119.6(3) . .
O4 C29 C28 119.0(3) . .
O11 C30 C32 118.9(3) . .
O12 C30 O11 121.4(3) . .
O12 C30 C32 119.6(3) . .
C32 C31 H31 120.1 . .
C32 C31 C36 119.7(4) . .
C36 C31 H31 120.1 . .
C31 C32 C30 120.0(3) . .
C31 C32 C33 120.3(3) . .
C33 C32 C30 119.4(3) . .
C32 C33 H33 120.1 . .
C32 C33 C34 119.8(4) . .
C34 C33 H33 120.1 . .
C33 C34 H34 120.3 . .
C35 C34 C33 119.4(4) . .
C35 C34 H34 120.3 . .
C34 C35 N5 114.4(4) . .
C36 C35 N5 124.4(4) . .
C36 C35 C34 120.5(3) . .
C31 C36 H36 119.9 . .
C35 C36 C31 120.2(4) . .
C35 C36 H36 119.9 . .
C38 C37 H37 120.2 . .
C38 C37 C42 119.6(4) . .
C42 C37 H37 120.2 . .
C37 C38 N6 115.5(4) . .
C39 C38 N6 123.1(4) . .
C39 C38 C37 120.7(4) . .
C38 C39 H39 120.0 . .
C38 C39 C40 119.9(4) . .
C40 C39 H39 120.0 . .
C39 C40 H40 120.2 . .
C41 C40 C39 119.6(4) . .
C41 C40 H40 120.2 . .
C40 C41 C43 119.7(3) . .
C42 C41 C40 120.0(3) . .
C42 C41 C43 120.1(3) . .
C37 C42 H42 120.0 . .
C41 C42 C37 120.0(4) . .
C41 C42 H42 120.0 . .
O9 C43 C41 118.0(3) . .
O10 C43 O9 122.3(3) . .
O10 C43 C41 119.7(3) . .
O13 C44 Cd4 63.3(2) . 1_545
O13 C44 O14 121.6(4) . .
O13 C44 C45 120.3(4) . .
O14 C44 Cd4 58.7(2) . 1_545
O14 C44 C45 118.1(4) . .
C45 C44 Cd4 170.8(3) . 1_545
C46 C45 C44 121.2(4) . .
C46 C45 C50 118.2(4) . .
C50 C45 C44 120.3(3) . .
C45 C46 H46 119.6 . .
C45 C46 C47 120.8(4) . .
C47 C46 H46 119.6 . .
C46 C47 H47 120.1 . .
C48 C47 C46 119.8(4) . .
C48 C47 H47 120.1 . .
C47 C48 N7 116.4(4) . .
C49 C48 N7 123.4(4) . .
C49 C48 C47 120.0(4) . .
C48 C49 H49 120.1 . .
C48 C49 C50 119.7(4) . .
C50 C49 H49 120.1 . .
C45 C50 H50 119.3 . .
C49 C50 C45 121.3(4) . .
C49 C50 H50 119.3 . .
C52 C51 N8 123.1(4) . .
C56 C51 N8 116.4(4) . .
C56 C51 C52 120.2(4) . .
C51 C52 H52 120.1 . .
C51 C52 C53 119.7(4) . .
C53 C52 H52 120.1 . .
C52 C53 H53 119.7 . .
C54 C53 C52 120.7(4) . .
C54 C53 H53 119.7 . .
C53 C54 C55 119.4(4) . .
C53 C54 C57 118.7(4) . .
C55 C54 C57 121.9(4) . .
C54 C55 H55 119.7 . .
C54 C55 C56 120.6(5) . .
C56 C55 H55 119.7 . .
C51 C56 C55 119.3(5) . .
C51 C56 H56 120.4 . .
C55 C56 H56 120.4 . .
O15 C57 Cd2 59.6(2) . .
O15 C57 O16 122.3(4) . .
O15 C57 C54 119.2(4) . .
O16 C57 Cd2 63.0(2) . .
O16 C57 C54 118.5(4) . .
C54 C57 Cd2 173.2(3) . .
N21 C58 H58 118.1 . .
N21 C58 C59 123.7(4) . .
C59 C58 H58 118.1 . .
C58 C59 H59 120.7 . .
C58 C59 C60 118.7(4) . .
C60 C59 H59 120.7 . .
C59 C60 C61 118.8(3) . .
C59 C60 C63 121.1(3) . .
C61 C60 C63 120.0(3) . .
C60 C61 H61 121.0 . .
C62 C61 C60 118.1(4) . .
C62 C61 H61 121.0 . .
N21 C62 C61 123.6(4) . .
N21 C62 H62 118.2 . .
C61 C62 H62 118.2 . .
N22 C63 C60 115.8(3) . .
N23 C63 N22 125.5(3) . .
N23 C63 C60 118.7(3) . .
N23 C64 C66 117.3(3) . .
N24 C64 N23 124.9(4) . .
N24 C64 C66 117.8(3) . .
N22 C65 C71 116.3(3) . .
N24 C65 N22 125.0(3) . .
N24 C65 C71 118.7(3) . .
C67 C66 C64 122.1(4) . .
C70 C66 C64 120.3(4) . .
C70 C66 C67 117.6(5) . .
C66 C67 H67 120.9 . .
C66 C67 C68 118.2(5) . .
C68 C67 H67 120.9 . .
N26 C68 C67 123.8(6) . .
N26 C68 H68 118.1 . .
C67 C68 H68 118.1 . .
N26 C69 H69 117.6 . .
N26 C69 C70 124.9(7) . .
C70 C69 H69 117.6 . .
C66 C70 H70 120.8 . .
C69 C70 C66 118.3(6) . .
C69 C70 H70 120.8 . .
C72 C71 C65 120.8(3) . .
C75 C71 C65 120.8(3) . .
C75 C71 C72 118.3(3) . .
C71 C72 H72 120.8 . .
C73 C72 C71 118.3(4) . .
C73 C72 H72 120.8 . .
N25 C73 C72 123.6(4) . .
N25 C73 H73 118.2 . .
C72 C73 H73 118.2 . .
N25 C74 H74 118.4 . .
N25 C74 C75 123.1(4) . .
C75 C74 H74 118.4 . .
C71 C75 H75 120.6 . .
C74 C75 C71 118.8(3) . .
C74 C75 H75 120.6 . .
N27 C76 H76 118.2 . .
N27 C76 C80 123.6(4) . .
C80 C76 H76 118.2 . .
N27 C77 H77 118.4 . .
N27 C77 C78 123.2(3) . .
C78 C77 H77 118.4 . .
C77 C78 H78 120.7 . .
C79 C78 C77 118.6(4) . .
C79 C78 H78 120.7 . .
C78 C79 C80 118.5(3) . .
C78 C79 C81 121.6(3) . .
C80 C79 C81 119.9(3) . .
C76 C80 C79 119.0(4) . .
C76 C80 H80 120.5 . .
C79 C80 H80 120.5 . .
N28 C81 N29 125.4(3) . .
N28 C81 C79 116.1(3) . .
N29 C81 C79 118.5(3) . .
N29 C82 N30 125.4(3) . .
N29 C82 C84 117.5(3) . .
N30 C82 C84 117.1(3) . .
N28 C83 C89 116.8(3) . .
N30 C83 N28 125.2(3) . .
N30 C83 C89 118.0(3) . .
C85 C84 C82 121.8(3) . .
C85 C84 C88 117.4(4) . .
C88 C84 C82 120.8(4) . .
C84 C85 H85 120.7 . .
C84 C85 C86 118.6(4) . .
C86 C85 H85 120.7 . .
N32 C86 C85 124.8(5) . .
N32 C86 H86 117.6 . .
C85 C86 H86 117.6 . .
N32 C87 H87 117.4 . .
N32 C87 C88 125.2(5) . .
C88 C87 H87 117.4 . .
C84 C88 H88 120.8 . .
C87 C88 C84 118.5(4) . .
C87 C88 H88 120.8 . .
C90 C89 C83 121.1(3) . .
C90 C89 C93 118.2(3) . .
C93 C89 C83 120.6(3) . .
C89 C90 H90 120.7 . .
C91 C90 C89 118.6(3) . .
C91 C90 H90 120.7 . .
N31 C91 C90 123.9(3) . .
N31 C91 H91 118.1 . .
C90 C91 H91 118.1 . .
N31 C92 H92 118.4 . .
N31 C92 C93 123.1(4) . .
C93 C92 H92 118.4 . .
C89 C93 H93 120.5 . .
C92 C93 C89 119.0(4) . .
C92 C93 H93 120.5 . .
N9 C94 H94 118.4 . .
N9 C94 C95 123.3(4) . .
C95 C94 H94 118.4 . .
C94 C95 H95 120.4 . .
C96 C95 C94 119.2(4) . .
C96 C95 H95 120.4 . .
C95 C96 C97 118.5(3) . .
C95 C96 C99 121.3(3) . .
C97 C96 C99 120.0(3) . .
C96 C97 H97 120.7 . .
C96 C97 C98 118.5(3) . .
C98 C97 H97 120.7 . .
N9 C98 C97 122.6(3) . .
N9 C98 H98 118.7 . .
C97 C98 H98 118.7 . .
N10 C99 C96 115.9(3) . .
N11 C99 N10 125.6(3) . .
N11 C99 C96 118.4(3) . .
N10 C100 N12 125.0(3) . .
N10 C100 C107 115.8(3) . .
N12 C100 C107 119.2(3) . .
N11 C101 N12 125.3(3) . .
N11 C101 C102 117.2(3) . .
N12 C101 C102 117.5(3) . .
C103 C102 C101 120.9(3) . .
C103 C102 C106 118.6(4) . .
C106 C102 C101 120.5(3) . .
C102 C103 H103 121.2 . .
C102 C103 C104 117.6(4) . .
C104 C103 H103 121.2 . .
N14 C104 C103 125.0(4) . .
N14 C104 H104 117.5 . .
C103 C104 H104 117.5 . .
N14 C105 H105 117.8 . .
N14 C105 C106 124.4(5) . .
C106 C105 H105 117.8 . .
C102 C106 H106 120.9 . .
C105 C106 C102 118.2(4) . .
C105 C106 H106 120.9 . .
C108 C107 C100 120.7(3) . .
C108 C107 C111 118.1(3) . .
C111 C107 C100 121.1(3) . .
C107 C108 H108 120.3 . .
C107 C108 C109 119.4(4) . .
C109 C108 H108 120.3 . .
N13 C109 C108 123.5(4) . .
N13 C109 H109 118.2 . .
C108 C109 H109 118.2 . .
N13 C110 H110 118.3 . .
N13 C110 C111 123.4(3) . .
C111 C110 H110 118.3 . .
C107 C111 C110 118.6(3) . .
C107 C111 H111 120.7 . .
C110 C111 H111 120.7 . .
N15 C112 H112 118.2 . .
N15 C112 C114 123.6(4) . .
C114 C112 H112 118.2 . .
N15 C113 H113 118.6 . .
N15 C113 C115 122.8(3) . .
C115 C113 H113 118.6 . .
C112 C114 H114 120.5 . .
C112 C114 C116 119.0(4) . .
C116 C114 H114 120.5 . .
C113 C115 H115 120.8 . .
C116 C115 C113 118.4(3) . .
C116 C115 H115 120.8 . .
C114 C116 C115 118.5(3) . .
C114 C116 C117 120.8(3) . .
C115 C116 C117 120.5(3) . .
N16 C117 C116 116.1(3) . .
N17 C117 N16 125.1(3) . .
N17 C117 C116 118.7(3) . .
N16 C118 C125 116.5(3) . .
N18 C118 N16 125.1(3) . .
N18 C118 C125 118.4(3) . .
N17 C119 C120 117.6(3) . .
N18 C119 N17 124.7(3) . .
N18 C119 C120 117.6(3) . .
C121 C120 C119 120.5(4) . .
C124 C120 C119 121.3(4) . .
C124 C120 C121 118.2(4) . .
C120 C121 H121 121.3 . .
C122 C121 C120 117.5(5) . .
C122 C121 H121 121.3 . .
N19 C122 C121 124.9(6) . .
N19 C122 H122 117.5 . .
C121 C122 H122 117.5 . .
N19 C123 H123 117.6 . .
N19 C123 C124 124.7(6) . .
C124 C123 H123 117.6 . .
C120 C124 H124 120.7 . .
C123 C124 C120 118.5(5) . .
C123 C124 H124 120.7 . .
C126 C125 C118 121.7(3) . .
C126 C125 C129 118.0(3) . .
C129 C125 C118 120.3(3) . .
C125 C126 H126 120.5 . .
C127 C126 C125 119.1(3) . .
C127 C126 H126 120.5 . .
N20 C127 C126 122.7(3) . .
N20 C127 H127 118.7 . .
C126 C127 H127 118.7 . .
N20 C128 H128 118.4 . .
N20 C128 C129 123.2(3) . .
C129 C128 H128 118.4 . .
C125 C129 H129 120.5 . .
C128 C129 C125 119.0(3) . .
C128 C129 H129 120.5 . .

loop_
_geom_bond_atom_site_label_1
_geom_bond_atom_site_label_2
_geom_bond_distance
_geom_bond_site_symmetry_2
Cd1 O2 2.276(2) .
Cd1 O5 2.372(3) .
Cd1 O6 2.390(3) .
Cd1 O10 2.333(3) .
Cd1 N15 2.366(3) .
Cd1 N27 2.338(3) .
Cd1 C14 2.719(4) .
Cd2 O1 2.339(3) .
Cd2 O9 2.333(3) .
Cd2 O10 2.647(3) .
Cd2 O15 2.326(3) .
Cd2 O16 2.401(3) .
Cd2 N9 2.302(3) .
Cd2 N21 2.319(3) .
Cd2 C57 2.693(4) .
Cd3 O3 2.375(3) .
Cd3 O4 2.576(3) .
Cd3 O7 2.517(3) 1_646
Cd3 O8 2.275(3) 1_646
Cd3 O12 2.324(3) 1_656
Cd3 N13 2.311(3) 1_556
Cd3 N25 2.318(3) 1_655
Cd3 C1 2.732(4) 1_646
Cd4 O4 2.332(2) .
Cd4 O11 2.320(2) 1_656
Cd4 O12 2.595(2) 1_656
Cd4 O13 2.426(3) 1_565
Cd4 O14 2.329(3) 1_565
Cd4 N20 2.337(3) 1_556
Cd4 N31 2.335(3) 1_655
Cd4 C44 2.716(4) 1_565
O1 C15 1.233(5) .
O2 C15 1.251(4) .
O3 C29 1.231(4) .
O4 C29 1.256(4) .
O5 C14 1.235(5) .
O6 C14 1.243(5) .
O7 C1 1.250(5) .
O8 C1 1.251(5) .
O9 C43 1.254(4) .
O10 C43 1.248(4) .
O11 C30 1.256(4) .
O12 C30 1.250(4) .
O13 C44 1.222(5) .
O14 C44 1.228(5) .
O15 C57 1.230(5) .
O16 C57 1.248(5) .
N1 N2 1.252(4) .
N1 C5 1.428(4) .
N2 C8 1.431(4) .
N3 N4 1.237(5) .
N3 C22 1.439(4) .
N4 C23 1.446(4) .
N5 N6 1.236(5) .
N5 C35 1.440(4) .
N6 C38 1.445(4) .
N7 N8 1.245(5) .
N7 C48 1.435(4) .
N8 C51 1.432(5) .
N9 C94 1.323(5) .
N9 C98 1.330(5) .
N10 C99 1.335(4) .
N10 C100 1.336(4) .
N11 C99 1.327(4) .
N11 C101 1.332(4) .
N12 C100 1.336(4) .
N12 C101 1.338(4) .
N13 C109 1.325(5) .
N13 C110 1.329(5) .
N14 C104 1.318(6) .
N14 C105 1.329(6) .
N15 C112 1.329(5) .
N15 C113 1.338(4) .
N16 C117 1.341(4) .
N16 C118 1.334(4) .
N17 C117 1.323(4) .
N17 C119 1.342(4) .
N18 C118 1.331(4) .
N18 C119 1.332(4) .
N19 C122 1.313(8) .
N19 C123 1.319(7) .
N20 C127 1.336(4) .
N20 C128 1.337(4) .
N21 C58 1.324(5) .
N21 C62 1.338(5) .
N22 C63 1.339(4) .
N22 C65 1.344(4) .
N23 C63 1.322(5) .
N23 C64 1.339(5) .
N24 C64 1.329(5) .
N24 C65 1.322(5) .
N25 C73 1.323(5) .
N25 C74 1.329(5) .
N26 C68 1.306(9) .
N26 C69 1.303(9) .
N27 C76 1.330(5) .
N27 C77 1.335(5) .
N28 C81 1.337(4) .
N28 C83 1.340(4) .
N29 C81 1.344(4) .
N29 C82 1.333(4) .
N30 C82 1.337(4) .
N30 C83 1.334(4) .
N31 C91 1.337(5) .
N31 C92 1.329(5) .
N32 C86 1.319(6) .
N32 C87 1.310(6) .
C1 C2 1.511(5) .
C2 C3 1.386(5) .
C2 C7 1.378(5) .
C3 H3 0.9300 .
C3 C4 1.381(5) .
C4 H4 0.9300 .
C4 C5 1.383(5) .
C5 C6 1.376(5) .
C6 H6 0.9300 .
C6 C7 1.378(5) .
C7 H7 0.9300 .
C8 C9 1.383(5) .
C8 C13 1.385(5) .
C9 H9 0.9300 .
C9 C10 1.374(5) .
C10 H10 0.9300 .
C10 C11 1.390(5) .
C11 C12 1.379(5) .
C11 C14 1.503(5) .
C12 H12 0.9300 .
C12 C13 1.380(5) .
C13 H13 0.9300 .
C15 C16 1.505(4) .
C16 C18 1.389(5) .
C16 C20 1.381(5) .
C18 H18 0.9300 .
C18 C19 1.381(5) .
C19 H19 0.9300 .
C19 C22 1.387(6) .
C20 H20 0.9300 .
C20 C21 1.392(5) .
C21 H21 0.9300 .
C21 C22 1.365(6) .
C23 C24 1.371(6) .
C23 C25 1.381(6) .
C24 H24 0.9300 .
C24 C26 1.378(5) .
C25 H25 0.9300 .
C25 C27 1.388(5) .
C26 H26 0.9300 .
C26 C28 1.376(5) .
C27 H27 0.9300 .
C27 C28 1.393(5) .
C28 C29 1.509(4) .
C30 C32 1.501(4) .
C31 H31 0.9300 .
C31 C32 1.375(5) .
C31 C36 1.387(5) .
C32 C33 1.391(5) .
C33 H33 0.9300 .
C33 C34 1.392(5) .
C34 H34 0.9300 .
C34 C35 1.382(6) .
C35 C36 1.378(6) .
C36 H36 0.9300 .
C37 H37 0.9300 .
C37 C38 1.377(6) .
C37 C42 1.390(5) .
C38 C39 1.369(6) .
C39 H39 0.9300 .
C39 C40 1.393(5) .
C40 H40 0.9300 .
C40 C41 1.386(5) .
C41 C42 1.378(5) .
C41 C43 1.504(4) .
C42 H42 0.9300 .
C44 C45 1.503(5) .
C45 C46 1.373(6) .
C45 C50 1.375(5) .
C46 H46 0.9300 .
C46 C47 1.380(6) .
C47 H47 0.9300 .
C47 C48 1.372(6) .
C48 C49 1.365(5) .
C49 H49 0.9300 .
C49 C50 1.374(5) .
C50 H50 0.9300 .
C51 C52 1.372(6) .
C51 C56 1.368(6) .
C52 H52 0.9300 .
C52 C53 1.380(6) .
C53 H53 0.9300 .
C53 C54 1.362(6) .
C54 C55 1.368(6) .
C54 C57 1.516(5) .
C55 H55 0.9300 .
C55 C56 1.390(6) .
C56 H56 0.9300 .
C58 H58 0.9300 .
C58 C59 1.374(5) .
C59 H59 0.9300 .
C59 C60 1.375(5) .
C60 C61 1.384(5) .
C60 C63 1.493(5) .
C61 H61 0.9300 .
C61 C62 1.377(5) .
C62 H62 0.9300 .
C64 C66 1.478(5) .
C65 C71 1.479(5) .
C66 C67 1.384(6) .
C66 C70 1.382(7) .
C67 H67 0.9300 .
C67 C68 1.392(7) .
C68 H68 0.9300 .
C69 H69 0.9300 .
C69 C70 1.372(8) .
C70 H70 0.9300 .
C71 C72 1.387(5) .
C71 C75 1.383(5) .
C72 H72 0.9300 .
C72 C73 1.383(5) .
C73 H73 0.9300 .
C74 H74 0.9300 .
C74 C75 1.380(5) .
C75 H75 0.9300 .
C76 H76 0.9300 .
C76 C80 1.373(5) .
C77 H77 0.9300 .
C77 C78 1.388(5) .
C78 H78 0.9300 .
C78 C79 1.379(5) .
C79 C80 1.380(5) .
C79 C81 1.486(5) .
C80 H80 0.9300 .
C82 C84 1.482(5) .
C83 C89 1.485(5) .
C84 C85 1.377(5) .
C84 C88 1.381(5) .
C85 H85 0.9300 .
C85 C86 1.379(6) .
C86 H86 0.9300 .
C87 H87 0.9300 .
C87 C88 1.377(6) .
C88 H88 0.9300 .
C89 C90 1.378(5) .
C89 C93 1.389(5) .
C90 H90 0.9300 .
C90 C91 1.369(5) .
C91 H91 0.9300 .
C92 H92 0.9300 .
C92 C93 1.373(5) .
C93 H93 0.9300 .
C94 H94 0.9300 .
C94 C95 1.372(5) .
C95 H95 0.9300 .
C95 C96 1.368(5) .
C96 C97 1.383(5) .
C96 C99 1.484(5) .
C97 H97 0.9300 .
C97 C98 1.388(5) .
C98 H98 0.9300 .
C100 C107 1.485(5) .
C101 C102 1.486(5) .
C102 C103 1.384(5) .
C102 C106 1.384(5) .
C103 H103 0.9300 .
C103 C104 1.387(6) .
C104 H104 0.9300 .
C105 H105 0.9300 .
C105 C106 1.380(6) .
C106 H106 0.9300 .
C107 C108 1.368(5) .
C107 C111 1.380(5) .
C108 H108 0.9300 .
C108 C109 1.374(5) .
C109 H109 0.9300 .
C110 H110 0.9300 .
C110 C111 1.384(5) .
C111 H111 0.9300 .
C112 H112 0.9300 .
C112 C114 1.373(5) .
C113 H113 0.9300 .
C113 C115 1.391(5) .
C114 H114 0.9300 .
C114 C116 1.383(5) .
C115 H115 0.9300 .
C115 C116 1.389(5) .
C116 C117 1.492(4) .
C118 C125 1.480(5) .
C119 C120 1.490(5) .
C120 C121 1.386(6) .
C120 C124 1.382(6) .
C121 H121 0.9300 .
C121 C122 1.389(7) .
C122 H122 0.9300 .
C123 H123 0.9300 .
C123 C124 1.370(6) .
C124 H124 0.9300 .
C125 C126 1.389(5) .
C125 C129 1.393(5) .
C126 H126 0.9300 .
C126 C127 1.380(5) .
C127 H127 0.9300 .
C128 H128 0.9300 .
C128 C129 1.368(5) .
C129 H129 0.9300 .

loop_
_geom_torsion_atom_site_label_1
_geom_torsion_atom_site_label_2
_geom_torsion_atom_site_label_3
_geom_torsion_atom_site_label_4
_geom_torsion
_geom_torsion_site_symmetry_1
Cd1 O2 C15 O1 -6.6(4) .
Cd1 O2 C15 C16 171.1(2) .
Cd1 O5 C14 O6 1.2(4) .
Cd1 O5 C14 C11 -178.2(3) .
Cd1 O6 C14 O5 -1.2(4) .
Cd1 O6 C14 C11 178.2(3) .
Cd1 O10 C43 O9 -139.4(7) .
Cd1 O10 C43 C41 39.4(10) .
Cd1 N15 C112 C114 163.7(4) .
Cd1 N15 C113 C115 -165.3(3) .
Cd1 N27 C76 C80 -166.3(4) .
Cd1 N27 C77 C78 164.8(3) .
Cd2 O1 C15 O2 130.2(11) .
Cd2 O1 C15 C16 -47.4(14) .
Cd2 O9 C43 O10 2.0(4) .
Cd2 O9 C43 C41 -176.8(2) .
Cd2 O10 C43 O9 -1.8(3) .
Cd2 O10 C43 C41 177.0(3) .
Cd2 O15 C57 O16 -6.7(5) .
Cd2 O15 C57 C54 172.2(3) .
Cd2 O16 C57 O15 6.4(5) .
Cd2 O16 C57 C54 -172.5(3) .
Cd2 N9 C94 C95 168.0(4) .
Cd2 N9 C98 C97 -168.1(3) .
Cd2 N21 C58 C59 -162.7(3) .
Cd2 N21 C62 C61 164.0(4) .
Cd3 O3 C29 O4 -10.8(4) .
Cd3 O3 C29 C28 166.1(2) .
Cd3 O4 C29 O3 9.9(3) .
Cd3 O4 C29 C28 -167.1(3) .
Cd3 O7 C1 O8 3.7(4) 1_464
Cd3 O7 C1 C2 -175.4(3) 1_464
Cd3 O8 C1 O7 -4.1(4) 1_464
Cd3 O8 C1 C2 175.0(3) 1_464
Cd3 O12 C30 O11 178.3(11) 1_454
Cd3 O12 C30 C32 -6.0(15) 1_454
Cd3 N13 C109 C108 176.4(4) 1_554
Cd3 N13 C110 C111 -175.4(3) 1_554
Cd3 N25 C73 C72 -179.0(3) 1_455
Cd3 N25 C74 C75 178.2(3) 1_455
Cd4 O4 C29 O3 -170.0(9) .
Cd4 O4 C29 C28 13.1(13) .
Cd4 O11 C30 O12 10.6(4) 1_454
Cd4 O11 C30 C32 -165.1(2) 1_454
Cd4 O12 C30 O11 -9.3(3) 1_454
Cd4 O12 C30 C32 166.3(3) 1_454
Cd4 O13 C44 O14 -7.3(5) 1_545
Cd4 O13 C44 C45 170.4(3) 1_545
Cd4 O14 C44 O13 7.6(5) 1_545
Cd4 O14 C44 C45 -170.1(3) 1_545
Cd4 N20 C127 C126 177.4(3) 1_554
Cd4 N20 C128 C129 -177.4(3) 1_554
Cd4 N31 C91 C90 179.8(3) 1_455
Cd4 N31 C92 C93 -179.7(4) 1_455
O1 C15 C16 C18 -0.4(5) .
O1 C15 C16 C20 175.2(4) .
O2 C15 C16 C18 -178.1(3) .
O2 C15 C16 C20 -2.5(5) .
O7 C1 C2 C3 174.3(4) .
O7 C1 C2 C7 -2.9(6) .
O8 C1 C2 C3 -4.8(5) .
O8 C1 C2 C7 177.9(4) .
O11 C30 C32 C31 -177.4(3) .
O11 C30 C32 C33 8.7(5) .
O12 C30 C32 C31 6.8(5) .
O12 C30 C32 C33 -167.0(3) .
O13 C44 C45 C46 -20.5(7) .
O13 C44 C45 C50 165.5(5) .
O14 C44 C45 C46 157.3(5) .
O14 C44 C45 C50 -16.8(6) .
N1 N2 C8 C9 -157.8(4) .
N1 N2 C8 C13 27.1(5) .
N1 C5 C6 C7 -173.8(4) .
N2 N1 C5 C4 25.3(5) .
N2 N1 C5 C6 -161.6(4) .
N2 C8 C9 C10 -177.8(4) .
N2 C8 C13 C12 176.1(3) .
N3 N4 C23 C24 176.4(5) .
N3 N4 C23 C25 -10.4(7) .
N4 N3 C22 C19 -15.6(6) .
N4 N3 C22 C21 172.7(4) .
N4 C23 C24 C26 168.6(5) .
N4 C23 C25 C27 -168.6(4) .
N5 N6 C38 C37 -169.6(4) .
N5 N6 C38 C39 19.9(6) .
N5 C35 C36 C31 165.8(4) .
N6 N5 C35 C34 -179.0(4) .
N6 N5 C35 C36 11.1(6) .
N6 C38 C39 C40 167.7(4) .
N7 N8 C51 C52 -13.6(6) .
N7 N8 C51 C56 172.8(5) .
N7 C48 C49 C50 -172.1(4) .
N8 N7 C48 C47 177.3(5) .
N8 N7 C48 C49 -8.2(6) .
N8 C51 C52 C53 -173.7(5) .
N8 C51 C56 C55 176.7(5) .
N9 C94 C95 C96 0.3(8) .
N10 C100 C107 C108 8.7(6) .
N10 C100 C107 C111 -175.9(4) .
N11 C101 C102 C103 174.5(4) .
N11 C101 C102 C106 -5.7(5) .
N12 C100 C107 C108 -170.2(4) .
N12 C100 C107 C111 5.3(6) .
N12 C101 C102 C103 -6.8(6) .
N12 C101 C102 C106 173.0(4) .
N13 C110 C111 C107 0.4(7) .
N14 C105 C106 C102 -1.3(8) .
N15 C112 C114 C116 1.1(7) .
N15 C113 C115 C116 1.9(5) .
N16 C118 C125 C126 -176.2(3) .
N16 C118 C125 C129 6.0(5) .
N17 C119 C120 C121 175.5(4) .
N17 C119 C120 C124 -5.3(6) .
N18 C118 C125 C126 5.1(5) .
N18 C118 C125 C129 -172.7(3) .
N18 C119 C120 C121 -5.5(6) .
N18 C119 C120 C124 173.7(4) .
N19 C123 C124 C120 -0.8(10) .
N20 C128 C129 C125 -0.5(6) .
N21 C58 C59 C60 0.3(7) .
N22 C65 C71 C72 179.1(4) .
N22 C65 C71 C75 -1.1(5) .
N23 C64 C66 C67 2.9(7) .
N23 C64 C66 C70 -176.0(5) .
N24 C64 C66 C67 -177.4(5) .
N24 C64 C66 C70 3.8(8) .
N24 C65 C71 C72 -1.2(6) .
N24 C65 C71 C75 178.7(4) .
N25 C74 C75 C71 0.5(6) .
N26 C69 C70 C66 0.2(17) .
N27 C76 C80 C79 0.5(7) .
N27 C77 C78 C79 1.0(6) .
N28 C83 C89 C90 179.0(3) .
N28 C83 C89 C93 -2.7(6) .
N29 C82 C84 C85 5.7(6) .
N29 C82 C84 C88 -172.2(4) .
N30 C82 C84 C85 -175.5(4) .
N30 C82 C84 C88 6.5(6) .
N30 C83 C89 C90 -0.3(6) .
N30 C83 C89 C93 178.0(4) .
N31 C92 C93 C89 -0.3(8) .
N32 C87 C88 C84 0.6(9) .
C1 C2 C3 C4 -177.2(4) .
C1 C2 C7 C6 175.6(4) .
C2 C3 C4 C5 1.2(6) .
C3 C2 C7 C6 -1.6(6) .
C3 C4 C5 N1 172.0(4) .
C3 C4 C5 C6 -0.9(6) .
C4 C5 C6 C7 -0.6(7) .
C5 N1 N2 C8 -170.1(3) .
C5 C6 C7 C2 1.9(7) .
C7 C2 C3 C4 0.1(6) .
C8 C9 C10 C11 2.3(7) .
C9 C8 C13 C12 1.1(6) .
C9 C10 C11 C12 -0.3(6) .
C9 C10 C11 C14 177.7(4) .
C10 C11 C12 C13 -1.2(6) .
C10 C11 C14 O5 -175.7(4) .
C10 C11 C14 O6 4.8(6) .
C11 C12 C13 C8 0.8(6) .
C12 C11 C14 O5 2.3(5) .
C12 C11 C14 O6 -177.1(4) .
C13 C8 C9 C10 -2.7(6) .
C14 C11 C12 C13 -179.3(3) .
C15 C16 C18 C19 173.5(4) .
C15 C16 C20 C21 -173.2(4) .
C16 C18 C19 C22 0.3(7) .
C16 C20 C21 C22 -0.9(7) .
C18 C16 C20 C21 2.4(6) .
C18 C19 C22 N3 -170.2(4) .
C18 C19 C22 C21 1.2(7) .
C20 C16 C18 C19 -2.0(6) .
C20 C21 C22 N3 171.2(4) .
C20 C21 C22 C19 -0.9(7) .
C22 N3 N4 C23 170.6(4) .
C23 C24 C26 C28 0.6(8) .
C23 C25 C27 C28 0.3(6) .
C24 C23 C25 C27 4.3(7) .
C24 C26 C28 C27 3.9(7) .
C24 C26 C28 C29 -168.8(4) .
C25 C23 C24 C26 -4.9(8) .
C25 C27 C28 C26 -4.4(6) .
C25 C27 C28 C29 168.3(3) .
C26 C28 C29 O3 -3.8(5) .
C26 C28 C29 O4 173.1(4) .
C27 C28 C29 O3 -176.5(3) .
C27 C28 C29 O4 0.4(5) .
C30 C32 C33 C34 169.6(4) .
C31 C32 C33 C34 -4.2(6) .
C32 C31 C36 C35 0.5(6) .
C32 C33 C34 C35 1.1(6) .
C33 C34 C35 N5 -167.6(4) .
C33 C34 C35 C36 2.8(7) .
C34 C35 C36 C31 -3.6(7) .
C35 N5 N6 C38 -168.2(3) .
C36 C31 C32 C30 -170.4(3) .
C36 C31 C32 C33 3.4(6) .
C37 C38 C39 C40 -2.2(7) .
C38 C37 C42 C41 0.7(7) .
C38 C39 C40 C41 -0.7(6) .
C39 C40 C41 C42 3.6(6) .
C39 C40 C41 C43 -170.8(3) .
C40 C41 C42 C37 -3.6(6) .
C40 C41 C43 O9 166.1(3) .
C40 C41 C43 O10 -12.8(5) .
C42 C37 C38 N6 -168.4(4) .
C42 C37 C38 C39 2.3(7) .
C42 C41 C43 O9 -8.4(5) .
C42 C41 C43 O10 172.8(4) .
C43 C41 C42 C37 170.8(4) .
C44 C45 C46 C47 -170.9(6) .
C44 C45 C50 C49 171.9(4) .
C45 C46 C47 C48 -1.5(11) .
C46 C45 C50 C49 -2.3(7) .
C46 C47 C48 N7 173.4(6) .
C46 C47 C48 C49 -1.3(9) .
C47 C48 C49 C50 2.2(7) .
C48 N7 N8 C51 172.7(3) .
C48 C49 C50 C45 -0.4(7) .
C50 C45 C46 C47 3.3(9) .
C51 C52 C53 C54 -1.1(8) .
C52 C51 C56 C55 2.9(9) .
C52 C53 C54 C55 -0.2(8) .
C52 C53 C54 C57 179.1(4) .
C53 C54 C55 C56 2.8(9) .
C53 C54 C57 O15 -7.2(6) .
C53 C54 C57 O16 171.7(4) .
C54 C55 C56 C51 -4.2(10) .
C55 C54 C57 O15 172.0(5) .
C55 C54 C57 O16 -9.0(7) .
C56 C51 C52 C53 -0.3(8) .
C57 C54 C55 C56 -176.5(6) .
C58 N21 C62 C61 1.7(7) .
C58 C59 C60 C61 0.3(6) .
C58 C59 C60 C63 177.7(4) .
C59 C60 C61 C62 0.1(6) .
C59 C60 C63 N22 -5.2(5) .
C59 C60 C63 N23 175.6(4) .
C60 C61 C62 N21 -1.2(7) .
C61 C60 C63 N22 172.2(4) .
C61 C60 C63 N23 -7.0(6) .
C62 N21 C58 C59 -1.2(6) .
C63 N22 C65 N24 -1.6(6) .
C63 N22 C65 C71 178.1(3) .
C63 N23 C64 N24 -0.3(6) .
C63 N23 C64 C66 179.4(4) .
C63 C60 C61 C62 -177.3(4) .
C64 N23 C63 N22 -0.6(6) .
C64 N23 C63 C60 178.5(3) .
C64 N24 C65 N22 0.9(6) .
C64 N24 C65 C71 -178.9(3) .
C64 C66 C67 C68 -179.1(6) .
C64 C66 C70 C69 178.7(8) .
C65 N22 C63 N23 1.5(6) .
C65 N22 C63 C60 -177.6(3) .
C65 N24 C64 N23 0.2(6) .
C65 N24 C64 C66 -179.5(4) .
C65 C71 C72 C73 -180.0(4) .
C65 C71 C75 C74 179.3(4) .
C66 C67 C68 N26 0.7(12) .
C67 C66 C70 C69 -0.1(11) .
C68 N26 C69 C70 0.2(18) .
C69 N26 C68 C67 -0.7(15) .
C70 C66 C67 C68 -0.3(9) .
C71 C72 C73 N25 0.9(7) .
C72 C71 C75 C74 -0.9(6) .
C73 N25 C74 C75 0.6(6) .
C74 N25 C73 C72 -1.3(6) .
C75 C71 C72 C73 0.2(6) .
C76 N27 C77 C78 -1.7(6) .
C77 N27 C76 C80 0.9(6) .
C77 C78 C79 C80 0.5(6) .
C77 C78 C79 C81 -177.0(4) .
C78 C79 C80 C76 -1.2(6) .
C78 C79 C81 N28 176.9(4) .
C78 C79 C81 N29 -3.9(6) .
C80 C79 C81 N28 -0.7(6) .
C80 C79 C81 N29 178.6(4) .
C81 N28 C83 N30 -3.3(6) .
C81 N28 C83 C89 177.5(3) .
C81 N29 C82 N30 -1.8(6) .
C81 N29 C82 C84 176.8(3) .
C81 C79 C80 C76 176.4(4) .
C82 N29 C81 N28 0.2(6) .
C82 N29 C81 C79 -178.9(3) .
C82 N30 C83 N28 2.0(6) .
C82 N30 C83 C89 -178.8(3) .
C82 C84 C85 C86 -177.3(4) .
C82 C84 C88 C87 177.0(5) .
C83 N28 C81 N29 2.1(6) .
C83 N28 C81 C79 -178.7(3) .
C83 N30 C82 N29 0.8(6) .
C83 N30 C82 C84 -177.9(3) .
C83 C89 C90 C91 178.2(4) .
C83 C89 C93 C92 -178.2(4) .
C84 C85 C86 N32 0.0(8) .
C85 C84 C88 C87 -1.1(7) .
C86 N32 C87 C88 0.1(9) .
C87 N32 C86 C85 -0.5(9) .
C88 C84 C85 C86 0.8(7) .
C89 C90 C91 N31 0.2(6) .
C90 C89 C93 C92 0.2(7) .
C91 N31 C92 C93 0.3(7) .
C92 N31 C91 C90 -0.3(6) .
C93 C89 C90 C91 -0.1(6) .
C94 N9 C98 C97 1.6(6) .
C94 C95 C96 C97 1.1(7) .
C94 C95 C96 C99 -174.5(4) .
C95 C96 C97 C98 -1.1(6) .
C95 C96 C99 N10 0.3(6) .
C95 C96 C99 N11 177.5(4) .
C96 C97 C98 N9 -0.2(6) .
C97 C96 C99 N10 -175.2(4) .
C97 C96 C99 N11 2.0(5) .
C98 N9 C94 C95 -1.7(7) .
C99 N10 C100 N12 2.3(6) .
C99 N10 C100 C107 -176.5(3) .
C99 N11 C101 N12 1.3(5) .
C99 N11 C101 C102 180.0(3) .
C99 C96 C97 C98 174.5(4) .
C100 N10 C99 N11 -1.3(5) .
C100 N10 C99 C96 175.7(3) .
C100 N12 C101 N11 -0.5(5) .
C100 N12 C101 C102 -179.1(3) .
C100 C107 C108 C109 177.3(5) .
C100 C107 C111 C110 -176.8(4) .
C101 N11 C99 N10 -0.4(5) .
C101 N11 C99 C96 -177.3(3) .
C101 N12 C100 N10 -1.5(5) .
C101 N12 C100 C107 177.2(3) .
C101 C102 C103 C104 -179.9(4) .
C101 C102 C106 C105 -179.5(4) .
C102 C103 C104 N14 -0.1(8) .
C103 C102 C106 C105 0.3(6) .
C104 N14 C105 C106 1.4(8) .
C105 N14 C104 C103 -0.7(8) .
C106 C102 C103 C104 0.3(6) .
C107 C108 C109 N13 -1.5(9) .
C108 C107 C111 C110 -1.2(6) .
C109 N13 C110 C111 0.0(7) .
C110 N13 C109 C108 0.6(8) .
C111 C107 C108 C109 1.8(7) .
C112 N15 C113 C115 -0.3(6) .
C112 C114 C116 C115 0.7(6) .
C112 C114 C116 C117 -173.9(4) .
C113 N15 C112 C114 -1.2(6) .
C113 C115 C116 C114 -2.1(5) .
C113 C115 C116 C117 172.5(3) .
C114 C116 C117 N16 -0.6(5) .
C114 C116 C117 N17 176.8(4) .
C115 C116 C117 N16 -175.0(3) .
C115 C116 C117 N17 2.4(5) .
C117 N16 C118 N18 0.6(5) .
C117 N16 C118 C125 -178.0(3) .
C117 N17 C119 N18 -1.2(5) .
C117 N17 C119 C120 177.6(3) .
C118 N16 C117 N17 -1.0(5) .
C118 N16 C117 C116 176.2(3) .
C118 N18 C119 N17 0.9(5) .
C118 N18 C119 C120 -178.0(3) .
C118 C125 C126 C127 -178.0(3) .
C118 C125 C129 C128 178.1(3) .
C119 N17 C117 N16 1.3(5) .
C119 N17 C117 C116 -175.9(3) .
C119 N18 C118 N16 -0.6(5) .
C119 N18 C118 C125 178.0(3) .
C119 C120 C121 C122 -179.5(5) .
C119 C120 C124 C123 -179.3(5) .
C120 C121 C122 N19 -1.8(12) .
C121 C120 C124 C123 0.0(8) .
C122 N19 C123 C124 0.4(11) .
C123 N19 C122 C121 0.9(12) .
C124 C120 C121 C122 1.2(8) .
C125 C126 C127 N20 0.3(6) .
C126 C125 C129 C128 0.2(5) .
C127 N20 C128 C129 0.6(6) .
C128 N20 C127 C126 -0.6(5) .
C129 C125 C126 C127 -0.2(5) .
